data_7713361
loop_
_publ_author_name
'Qu, Yi-Ping'
'Huang, Xin-Da'
'Xu, Kui'
'Bao, Song-Song'
'Zheng, Li-Min'

_publ_section_title
;
 Octahedral lanthanide clusters containing a central PO43- anion:
 structures, luminescent, magnetic and relaxometric properties
;
_journal_name_full 'Dalton Transactions'
_journal_paper_doi 10.1039/D3DT01542D
_journal_year 2023
_chemical_formula_moiety 'C130 H114 Gd6 N6 O34 P9 [+ solvent]'
_chemical_formula_sum 'C130 H114 Gd6 N6 O34 P9'
_chemical_formula_weight 3526.50
_space_group_crystal_system triclinic
_space_group_IT_number 2
_space_group_name_Hall '-P 1'
_space_group_name_H-M_alt 'P -1'
_atom_sites_solution_hydrogens mixed
_audit_creation_method SHELXL-2018/3
_audit_update_record
;
2023-05-17 deposited with the CCDC.	2023-07-04 downloaded from the CCDC.
;
_cell_angle_alpha 86.674(2)
_cell_angle_beta 76.792(2)
_cell_angle_gamma 89.442(2)
_cell_formula_units_Z 2
_cell_length_a 15.2645(7)
_cell_length_b 15.4068(7)
_cell_length_c 29.8145(13)
_cell_measurement_reflns_used 9813
_cell_measurement_temperature 193(2)
_cell_measurement_theta_max 53.991
_cell_measurement_theta_min 2.624
_cell_volume 6814.7(5)
_computing_cell_refinement 'APEX 3'
_computing_data_collection 'APEX 3'
_computing_data_reduction "'APEX 3"
_computing_molecular_graphics SHELXTL
_computing_publication_material SHELXTL
_computing_structure_refinement 'SHELXL-2018/3 (Sheldrick, 2018)'
_computing_structure_solution 'SHELXT 2014/5 (Sheldrick, 2014)'
_diffrn_ambient_temperature 193(2)
_diffrn_detector_area_resol_mean 4K
_diffrn_measured_fraction_theta_full 0.999
_diffrn_measured_fraction_theta_max 0.999
_diffrn_measurement_device_type 'Bruker D8 with Metal Jet'
_diffrn_measurement_method CCD
_diffrn_radiation_type GaK\a
_diffrn_radiation_wavelength 1.34138
_diffrn_reflns_av_R_equivalents 0.0858
_diffrn_reflns_av_unetI/netI 0.0766
_diffrn_reflns_Laue_measured_fraction_full 0.999
_diffrn_reflns_Laue_measured_fraction_max 0.999
_diffrn_reflns_limit_h_max 18
_diffrn_reflns_limit_h_min -17
_diffrn_reflns_limit_k_max 17
_diffrn_reflns_limit_k_min -18
_diffrn_reflns_limit_l_max 35
_diffrn_reflns_limit_l_min -35
_diffrn_reflns_number 87398
_diffrn_reflns_point_group_measured_fraction_full 0.999
_diffrn_reflns_point_group_measured_fraction_max 0.999
_diffrn_reflns_theta_full 52.981
_diffrn_reflns_theta_max 52.981
_diffrn_reflns_theta_min 2.587
_exptl_absorpt_coefficient_mu 16.104
_exptl_absorpt_correction_T_max 0.7506
_exptl_absorpt_correction_T_min 0.4810
_exptl_absorpt_correction_type multi-scan
_exptl_absorpt_process_details
;
 SADABS 2016/2: Krause, L., Herbst-Irmer, R., Sheldrick G.M. & Stalke D.,
 J. Appl. Cryst. 48 (2015) 3-10
;
_exptl_crystal_colour 'light yellow'
_exptl_crystal_density_diffrn 1.719
_exptl_crystal_description block
_exptl_crystal_F_000 3454
_exptl_crystal_size_max 0.100
_exptl_crystal_size_mid 0.100
_exptl_crystal_size_min 0.100
_refine_diff_density_max 1.703
_refine_diff_density_min -1.806
_refine_diff_density_rms 0.141
_refine_ls_extinction_method none
_refine_ls_goodness_of_fit_ref 1.046
_refine_ls_hydrogen_treatment constr
_refine_ls_matrix_type full
_refine_ls_number_parameters 1658
_refine_ls_number_reflns 24067
_refine_ls_number_restraints 62
_refine_ls_restrained_S_all 1.049
_refine_ls_R_factor_all 0.0718
_refine_ls_R_factor_gt 0.0486
_refine_ls_shift/su_max 0.002
_refine_ls_shift/su_mean 0.000
_refine_ls_structure_factor_coef Fsqd
_refine_ls_weighting_details 'w=1/[\s^2^(Fo^2^)+(0.0541P)^2^+10.8559P] where P=(Fo^2^+2Fc^2^)/3'
_refine_ls_weighting_scheme calc
_refine_ls_wR_factor_gt 0.1154
_refine_ls_wR_factor_ref 0.1246
_reflns_Friedel_coverage 0.000
_reflns_number_gt 18116
_reflns_number_total 24067
_reflns_threshold_expression 'I > 2\s(I)'
_cod_data_source_file d3dt01542d2.cif
_cod_data_source_block Gd6
_cod_database_code 7713361
_shelx_shelxl_version_number 2018/3
_shelx_space_group_comment
;
The symmetry employed for this shelxl refinement is uniquely defined
by the following loop, which should always be used as a source of
symmetry information in preference to the above space-group names.
They are only intended as comments.
;
_shelx_estimated_absorpt_t_min 0.296
_shelx_estimated_absorpt_t_max 0.296
_platon_squeeze_void_probe_radius 1.20

loop_
_space_group_symop_operation_xyz
'x, y, z'
'-x, -y, -z'

loop_
_atom_site_label
_atom_site_type_symbol
_atom_site_fract_x
_atom_site_fract_y
_atom_site_fract_z
_atom_site_U_iso_or_equiv
_atom_site_adp_type
_atom_site_occupancy
_atom_site_site_symmetry_order
_atom_site_calc_flag
_atom_site_refinement_flags_posn
_atom_site_refinement_flags_adp
_atom_site_refinement_flags_occupancy
_atom_site_disorder_assembly
_atom_site_disorder_group
Gd1 Gd 0.50796(2) 0.63711(2) 0.14498(2) 0.02627(9) Uani 1 1 d . . . . .
Gd2 Gd 0.47024(2) 0.39142(2) 0.23985(2) 0.02668(9) Uani 1 1 d D . . . .
Gd3 Gd 0.39608(2) 0.59920(2) 0.35916(2) 0.02402(9) Uani 1 1 d . . . . .
Gd4 Gd 0.44157(2) 0.84074(2) 0.24993(2) 0.02766(10) Uani 1 1 d D . . . .
Gd5 Gd 0.67565(2) 0.62391(2) 0.26385(2) 0.02819(10) Uani 1 1 d . . . . .
Gd6 Gd 0.22472(2) 0.60706(2) 0.25443(2) 0.02407(9) Uani 1 1 d . . . . .
P1 P 0.66734(12) 0.48137(12) 0.16943(7) 0.0273(4) Uani 1 1 d . . . . .
P2 P 0.34568(13) 0.47070(14) 0.16083(7) 0.0335(5) Uani 1 1 d . . . . .
P3 P 0.57109(13) 0.45154(13) 0.33719(7) 0.0316(4) Uani 1 1 d . . . . .
P4 P 0.26499(12) 0.43115(12) 0.32759(6) 0.0264(4) Uani 1 1 d . . . . .
P5 P 0.55604(13) 0.76963(12) 0.34133(7) 0.0305(4) Uani 1 1 d . . . . .
P6 P 0.23977(12) 0.75378(12) 0.33547(7) 0.0293(4) Uani 1 1 d . . . . .
P7 P 0.64161(13) 0.79489(12) 0.17464(7) 0.0307(4) Uani 1 1 d . . . . .
P8 P 0.31910(13) 0.78193(13) 0.16964(7) 0.0316(4) Uani 1 1 d . . . . .
P9 P 0.45217(11) 0.61618(11) 0.25197(6) 0.0211(4) Uani 1 1 d . . . . .
O1 O 0.6269(3) 0.5445(3) 0.13867(17) 0.0312(12) Uani 1 1 d . . . . .
O2 O 0.6048(3) 0.4048(3) 0.18908(18) 0.0321(12) Uani 1 1 d . . . . .
O3 O 0.6978(3) 0.5268(3) 0.20757(17) 0.0297(11) Uani 1 1 d . . . . .
O4 O 0.4164(4) 0.5307(4) 0.13007(19) 0.0432(14) Uani 1 1 d . . . . .
O5 O 0.3892(3) 0.3962(3) 0.18399(19) 0.0374(13) Uani 1 1 d . . . . .
O6 O 0.2800(4) 0.5213(4) 0.19552(18) 0.0385(13) Uani 1 1 d . . . . .
O7 O 0.5308(4) 0.4159(3) 0.29998(19) 0.0398(14) Uani 1 1 d . . . . .
O8 O 0.5008(4) 0.4980(3) 0.37167(18) 0.0403(14) Uani 1 1 d . . . . .
O9 O 0.6531(4) 0.5084(3) 0.31674(18) 0.0368(13) Uani 1 1 d . . . . .
O10 O 0.3338(3) 0.3859(3) 0.29173(17) 0.0326(12) Uani 1 1 d . . . . .
O11 O 0.3059(3) 0.4817(3) 0.36007(17) 0.0317(12) Uani 1 1 d . . . . .
O12 O 0.2027(3) 0.4888(3) 0.30587(18) 0.0319(12) Uani 1 1 d . . . . .
O13 O 0.4848(3) 0.7094(3) 0.37088(17) 0.0318(12) Uani 1 1 d . . . . .
O14 O 0.5197(3) 0.8260(3) 0.30567(17) 0.0327(12) Uani 1 1 d . . . . .
O15 O 0.6403(3) 0.7217(3) 0.31833(18) 0.0327(12) Uani 1 1 d . . . . .
O16 O 0.2727(4) 0.6922(4) 0.36942(18) 0.0408(14) Uani 1 1 d . . . . .
O17 O 0.3182(3) 0.8012(4) 0.30337(19) 0.0422(14) Uani 1 1 d . . . . .
O18 O 0.1804(3) 0.7047(3) 0.31029(17) 0.0282(11) Uani 1 1 d . . . . .
O19 O 0.6079(4) 0.7545(4) 0.13660(19) 0.0420(14) Uani 1 1 d . . . . .
O20 O 0.5755(3) 0.8616(3) 0.19789(18) 0.0321(12) Uani 1 1 d . . . . .
O21 O 0.6636(3) 0.7247(3) 0.20792(19) 0.0341(12) Uani 1 1 d . . . . .
O22 O 0.3914(3) 0.7297(3) 0.13936(18) 0.0366(13) Uani 1 1 d . . . . .
O23 O 0.3602(4) 0.8493(3) 0.1942(2) 0.0420(14) Uani 1 1 d . . . . .
O24 O 0.2516(3) 0.7239(3) 0.20349(18) 0.0371(13) Uani 1 1 d . . . . .
O25 O 0.4735(3) 0.5438(3) 0.21882(15) 0.0220(10) Uani 1 1 d . . . . .
O26 O 0.5146(3) 0.6159(3) 0.28551(16) 0.0230(10) Uani 1 1 d . . . . .
O27 O 0.3571(3) 0.6074(3) 0.28243(16) 0.0234(10) Uani 1 1 d . . . . .
O28 O 0.4615(3) 0.7002(3) 0.22108(16) 0.0239(10) Uani 1 1 d . . . . .
O29 O 0.5362(4) 0.6691(4) 0.06416(18) 0.0496(16) Uani 1 1 d . . . . .
O30 O 0.5060(11) 0.2499(6) 0.2619(6) 0.051(5) Uiso 0.5 1 d D . P A 1
C116 C 0.5160(9) 0.1970(8) 0.2898(5) 0.025(3) Uiso 0.5 1 d D . P A 1
H11R H 0.491390 0.209169 0.321380 0.030 Uiso 0.5 1 d R U P A 1
N2 N 0.5598(12) 0.1203(9) 0.2816(4) 0.031(5) Uiso 0.5 1 d D . P A 1
C117 C 0.6072(9) 0.0972(9) 0.2370(4) 0.027(3) Uiso 0.5 1 d D . P A 1
H11A H 0.633345 0.039178 0.239356 0.041 Uiso 0.5 1 calc R U P A 1
H11B H 0.565580 0.096813 0.216418 0.041 Uiso 0.5 1 calc R U P A 1
H11C H 0.655341 0.139559 0.224644 0.041 Uiso 0.5 1 calc R U P A 1
C118 C 0.5661(10) 0.0627(9) 0.3202(5) 0.032(3) Uiso 0.5 1 d D . P A 1
H11D H 0.599131 0.010382 0.309195 0.048 Uiso 0.5 1 calc R U P A 1
H11E H 0.597874 0.092012 0.340169 0.048 Uiso 0.5 1 calc R U P A 1
H11F H 0.505444 0.046422 0.337743 0.048 Uiso 0.5 1 calc R U P A 1
O30' O 0.4990(10) 0.2437(5) 0.2489(5) 0.040(4) Uiso 0.5 1 d D . P A 2
C131 C 0.5360(19) 0.1775(14) 0.2516(9) 0.112(10) Uiso 0.5 1 d D . P A 2
H13Q H 0.562284 0.152962 0.222753 0.134 Uiso 0.5 1 d R U P A 2
N2' N 0.5490(17) 0.1310(14) 0.2897(7) 0.060(8) Uiso 0.5 1 d D . P A 2
C132 C 0.593(3) 0.049(2) 0.2866(13) 0.183(18) Uiso 0.5 1 d D . P A 2
H13A H 0.596150 0.026153 0.317550 0.274 Uiso 0.5 1 calc R U P A 2
H13B H 0.560097 0.008636 0.272516 0.274 Uiso 0.5 1 calc R U P A 2
H13C H 0.654595 0.056701 0.267519 0.274 Uiso 0.5 1 calc R U P A 2
C133 C 0.501(3) 0.155(2) 0.3340(11) 0.173(17) Uiso 0.5 1 d D . P A 2
H13D H 0.516944 0.115639 0.357889 0.259 Uiso 0.5 1 calc R U P A 2
H13E H 0.515863 0.214735 0.338698 0.259 Uiso 0.5 1 calc R U P A 2
H13F H 0.435863 0.150327 0.335962 0.259 Uiso 0.5 1 calc R U P A 2
O31 O 0.3352(4) 0.5760(4) 0.44017(17) 0.0385(13) Uani 1 1 d . . . . .
O32 O 0.4139(12) 0.9895(6) 0.2508(6) 0.057(6) Uiso 0.5 1 d D . P B 1
C122 C 0.3796(10) 1.0592(9) 0.2523(5) 0.034(4) Uiso 0.5 1 d D . P B 1
H12Y H 0.395501 1.092498 0.223353 0.041 Uiso 0.5 1 d R U P B 1
N4 N 0.325(2) 1.0996(13) 0.2841(6) 0.044(10) Uiso 0.5 1 d D . P B 1
C123 C 0.2832(11) 1.1831(10) 0.2768(6) 0.042(4) Uiso 0.5 1 d D . P B 1
H12A H 0.244807 1.200105 0.306011 0.063 Uiso 0.5 1 calc R U P B 1
H12B H 0.330111 1.227148 0.265506 0.063 Uiso 0.5 1 calc R U P B 1
H12C H 0.246636 1.178084 0.254005 0.063 Uiso 0.5 1 calc R U P B 1
C124 C 0.3086(14) 1.0640(13) 0.3319(6) 0.059(5) Uiso 0.5 1 d D . P B 1
H12D H 0.266155 1.101292 0.351880 0.088 Uiso 0.5 1 calc R U P B 1
H12E H 0.283224 1.005289 0.333977 0.088 Uiso 0.5 1 calc R U P B 1
H12F H 0.365473 1.061428 0.341915 0.088 Uiso 0.5 1 calc R U P B 1
O32' O 0.4036(10) 0.9850(5) 0.2630(5) 0.033(4) Uiso 0.5 1 d D . P B 2
C134 C 0.3535(13) 1.0199(12) 0.2929(7) 0.069(6) Uiso 0.5 1 d D . P B 2
H13R H 0.337288 0.987347 0.322097 0.083 Uiso 0.5 1 d R U P B 2
N4' N 0.318(2) 1.0967(16) 0.2903(9) 0.062(13) Uiso 0.5 1 d D . P B 2
C135 C 0.310(2) 1.143(2) 0.2474(8) 0.118(11) Uiso 0.5 1 d D . P B 2
H13G H 0.316552 1.205944 0.250189 0.178 Uiso 0.5 1 calc R U P B 2
H13H H 0.251411 1.131235 0.241327 0.178 Uiso 0.5 1 calc R U P B 2
H13I H 0.357854 1.124161 0.221905 0.178 Uiso 0.5 1 calc R U P B 2
C136 C 0.272(2) 1.134(2) 0.3329(9) 0.139(13) Uiso 0.5 1 d D . P B 2
H13J H 0.248790 1.191889 0.325780 0.208 Uiso 0.5 1 calc R U P B 2
H13K H 0.221069 1.096513 0.348441 0.208 Uiso 0.5 1 calc R U P B 2
H13L H 0.313229 1.139619 0.353217 0.208 Uiso 0.5 1 calc R U P B 2
O33 O 0.8257(4) 0.6680(5) 0.2483(3) 0.063(2) Uani 1 1 d . . . . .
O34 O 0.0790(3) 0.5847(4) 0.2496(2) 0.0409(14) Uani 1 1 d . . . . .
N1 N 0.4987(7) 0.7287(8) 0.0001(4) 0.096(3) Uani 1 1 d . U . . .
N3 N 0.2765(7) 0.5008(5) 0.5072(3) 0.074(3) Uani 1 1 d . . . . .
N5 N 0.9557(5) 0.7452(5) 0.2248(3) 0.0449(18) Uani 1 1 d . . . . .
N6 N -0.0122(4) 0.5124(4) 0.2149(3) 0.0399(17) Uani 1 1 d . . . . .
C1 C 0.7716(5) 0.4411(5) 0.1310(3) 0.0301(17) Uani 1 1 d . . . . .
C2 C 0.7889(5) 0.3529(5) 0.1223(3) 0.0374(19) Uani 1 1 d . . . . .
C3 C 0.7303(7) 0.2806(6) 0.1427(4) 0.068(3) Uani 1 1 d . . . . .
H3A H 0.675440 0.292682 0.163855 0.082 Uiso 1 1 calc R U . . .
C4 C 0.7496(7) 0.1972(6) 0.1333(4) 0.075(4) Uani 1 1 d . . . . .
H4A H 0.708584 0.152210 0.147263 0.090 Uiso 1 1 calc R U . . .
C5 C 0.8321(7) 0.1770(7) 0.1020(4) 0.058(3) Uani 1 1 d . . . . .
H5A H 0.847071 0.118167 0.095825 0.070 Uiso 1 1 calc R U . . .
C6 C 0.8883(6) 0.2409(6) 0.0816(3) 0.051(3) Uani 1 1 d . . . . .
H6A H 0.942713 0.227089 0.060559 0.061 Uiso 1 1 calc R U . . .
C7 C 0.8682(6) 0.3281(6) 0.0906(3) 0.042(2) Uani 1 1 d . . . . .
C8 C 0.9291(5) 0.3939(6) 0.0690(3) 0.042(2) Uani 1 1 d . . . . .
H8A H 0.982026 0.377864 0.047459 0.051 Uiso 1 1 calc R U . . .
C9 C 0.9157(5) 0.4809(6) 0.0775(3) 0.0362(19) Uani 1 1 d . . . . .
C10 C 0.9785(6) 0.5430(7) 0.0553(3) 0.049(2) Uani 1 1 d . . . . .
H10A H 1.030875 0.524955 0.034098 0.059 Uiso 1 1 calc R U . . .
C11 C 0.9671(6) 0.6291(7) 0.0632(3) 0.050(2) Uani 1 1 d . . . . .
H11G H 1.010983 0.670796 0.047952 0.060 Uiso 1 1 calc R U . . .
C12 C 0.8880(5) 0.6549(6) 0.0948(3) 0.040(2) Uani 1 1 d . . . . .
H12G H 0.879365 0.714487 0.101122 0.048 Uiso 1 1 calc R U . . .
C13 C 0.8248(5) 0.5958(5) 0.1160(3) 0.0329(18) Uani 1 1 d . . . . .
H13M H 0.771892 0.615520 0.136273 0.039 Uiso 1 1 calc R U . . .
C14 C 0.8346(5) 0.5051(5) 0.1090(3) 0.0317(18) Uani 1 1 d . . . . .
C15 C 0.2773(5) 0.4190(5) 0.1261(3) 0.0324(18) Uani 1 1 d . . . . .
C16 C 0.2061(5) 0.3637(5) 0.1505(3) 0.0353(19) Uani 1 1 d . . . . .
C17 C 0.1892(5) 0.3403(6) 0.1984(3) 0.045(2) Uani 1 1 d . . . . .
H17A H 0.228082 0.362047 0.215929 0.055 Uiso 1 1 calc R U . . .
C18 C 0.1193(7) 0.2879(6) 0.2202(4) 0.060(3) Uani 1 1 d . . . . .
H18A H 0.110581 0.273425 0.252348 0.072 Uiso 1 1 calc R U . . .
C19 C 0.0590(7) 0.2546(6) 0.1953(4) 0.064(3) Uani 1 1 d . . . . .
H19A H 0.009855 0.218536 0.210605 0.077 Uiso 1 1 calc R U . . .
C20 C 0.0727(7) 0.2749(6) 0.1493(4) 0.060(3) Uani 1 1 d . . . . .
H20A H 0.032871 0.252341 0.132577 0.072 Uiso 1 1 calc R U . . .
C21 C 0.1439(6) 0.3280(6) 0.1261(3) 0.046(2) Uani 1 1 d . . . . .
C22 C 0.1573(7) 0.3471(6) 0.0796(4) 0.055(3) Uani 1 1 d . . . . .
H22A H 0.115924 0.323543 0.064059 0.066 Uiso 1 1 calc R U . . .
C23 C 0.2269(6) 0.3983(7) 0.0536(3) 0.050(3) Uani 1 1 d . . . . .
C24 C 0.2378(7) 0.4178(8) 0.0058(4) 0.063(3) Uani 1 1 d . . . . .
H24A H 0.194017 0.397329 -0.009155 0.076 Uiso 1 1 calc R U . . .
C25 C 0.3069(8) 0.4636(9) -0.0189(4) 0.083(4) Uani 1 1 d . . . . .
H25A H 0.311698 0.476145 -0.050993 0.099 Uiso 1 1 calc R U . . .
C26 C 0.3734(7) 0.4937(10) 0.0025(3) 0.084(4) Uani 1 1 d . . . . .
H26A H 0.424485 0.524118 -0.015436 0.100 Uiso 1 1 calc R U . . .
C27 C 0.3646(6) 0.4795(8) 0.0487(3) 0.061(3) Uani 1 1 d . . . . .
H27A H 0.409786 0.501254 0.062349 0.073 Uiso 1 1 calc R U . . .
C28 C 0.2898(5) 0.4328(6) 0.0778(3) 0.045(2) Uani 1 1 d . . . . .
C29 C 0.6169(5) 0.3570(5) 0.3649(3) 0.0321(18) Uani 1 1 d . . . . .
C30 C 0.5941(6) 0.3365(5) 0.4133(3) 0.042(2) Uani 1 1 d . . . . .
C31 C 0.5442(7) 0.3927(6) 0.4464(3) 0.051(2) Uani 1 1 d . . . . .
H31A H 0.524038 0.447364 0.436316 0.061 Uiso 1 1 calc R U . . .
C32 C 0.5253(8) 0.3686(7) 0.4925(3) 0.062(3) Uani 1 1 d . . . . .
H32A H 0.493190 0.407608 0.513834 0.075 Uiso 1 1 calc R U . . .
C33 C 0.5520(8) 0.2877(7) 0.5093(4) 0.068(3) Uani 1 1 d . . . . .
H33A H 0.535402 0.271067 0.541270 0.082 Uiso 1 1 calc R U . . .
C34 C 0.6005(7) 0.2349(6) 0.4797(4) 0.058(3) Uani 1 1 d . . . . .
H34A H 0.618886 0.180753 0.491429 0.069 Uiso 1 1 calc R U . . .
C35 C 0.6266(6) 0.2556(5) 0.4313(3) 0.044(2) Uani 1 1 d . . . . .
C36 C 0.6826(6) 0.2023(5) 0.4009(4) 0.049(2) Uani 1 1 d . . . . .
H36A H 0.703159 0.149219 0.412690 0.059 Uiso 1 1 calc R U . . .
C37 C 0.7091(5) 0.2245(5) 0.3546(4) 0.044(2) Uani 1 1 d . . . . .
C38 C 0.7684(6) 0.1690(6) 0.3252(4) 0.055(3) Uani 1 1 d . . . . .
H38A H 0.788170 0.116169 0.337666 0.066 Uiso 1 1 calc R U . . .
C39 C 0.7971(7) 0.1912(7) 0.2791(4) 0.065(3) Uani 1 1 d . . . . .
H39A H 0.838168 0.154618 0.259994 0.078 Uiso 1 1 calc R U . . .
C40 C 0.7669(6) 0.2670(6) 0.2599(4) 0.054(3) Uani 1 1 d . . . . .
H40A H 0.787403 0.281573 0.227864 0.065 Uiso 1 1 calc R U . . .
C41 C 0.7075(5) 0.3210(5) 0.2871(3) 0.040(2) Uani 1 1 d . . . . .
H41A H 0.685988 0.371391 0.273133 0.048 Uiso 1 1 calc R U . . .
C42 C 0.6776(5) 0.3030(5) 0.3355(3) 0.0338(18) Uani 1 1 d . . . . .
C43 C 0.1958(5) 0.3481(5) 0.3657(3) 0.0305(17) Uani 1 1 d . . . . .
C44 C 0.2318(6) 0.3050(5) 0.4000(3) 0.041(2) Uani 1 1 d . . . . .
C45 C 0.3259(6) 0.3071(5) 0.4003(3) 0.047(2) Uani 1 1 d . . . . .
H45A H 0.366612 0.338420 0.375977 0.056 Uiso 1 1 calc R U . . .
C46 C 0.3578(8) 0.2649(6) 0.4348(4) 0.061(3) Uani 1 1 d . . . . .
H46A H 0.420632 0.264642 0.433296 0.074 Uiso 1 1 calc R U . . .
C47 C 0.2979(10) 0.2211(6) 0.4734(4) 0.072(4) Uani 1 1 d . . . . .
H47A H 0.320478 0.195880 0.498306 0.086 Uiso 1 1 calc R U . . .
C48 C 0.2094(9) 0.2158(6) 0.4741(4) 0.064(3) Uani 1 1 d . . . . .
H48A H 0.170296 0.185187 0.499293 0.077 Uiso 1 1 calc R U . . .
C49 C 0.1735(7) 0.2552(6) 0.4378(3) 0.049(2) Uani 1 1 d . . . . .
C50 C 0.0833(7) 0.2480(7) 0.4377(3) 0.059(3) Uani 1 1 d . . . . .
H50A H 0.044657 0.217139 0.463026 0.070 Uiso 1 1 calc R U . . .
C51 C 0.0476(6) 0.2832(6) 0.4030(3) 0.052(2) Uani 1 1 d . . . . .
C52 C -0.0440(7) 0.2712(8) 0.4028(4) 0.074(3) Uani 1 1 d . . . . .
H52A H -0.081462 0.238895 0.427902 0.089 Uiso 1 1 calc R U . . .
C53 C -0.0802(9) 0.3039(9) 0.3681(5) 0.095(4) Uani 1 1 d . . . . .
H53A H -0.142391 0.295773 0.369506 0.114 Uiso 1 1 calc R U . . .
C54 C -0.0258(7) 0.3499(8) 0.3302(5) 0.088(4) Uani 1 1 d . . . . .
H54A H -0.050347 0.370855 0.305084 0.105 Uiso 1 1 calc R U . . .
C55 C 0.0631(6) 0.3646(7) 0.3294(4) 0.061(3) Uani 1 1 d . . . . .
H55A H 0.098880 0.396810 0.303646 0.073 Uiso 1 1 calc R U . . .
C56 C 0.1039(6) 0.3333(6) 0.3659(3) 0.042(2) Uani 1 1 d . . . . .
C57 C 0.5853(6) 0.8461(5) 0.3803(3) 0.0363(19) Uani 1 1 d . . . . .
C58 C 0.6719(6) 0.8531(5) 0.3890(3) 0.043(2) Uani 1 1 d . . . . .
C59 C 0.7463(6) 0.7958(7) 0.3743(4) 0.064(3) Uani 1 1 d . . . . .
H59A H 0.737253 0.748498 0.356830 0.077 Uiso 1 1 calc R U . . .
C60 C 0.8292(7) 0.8045(9) 0.3837(4) 0.073(3) Uani 1 1 d . . . . .
H60A H 0.875017 0.762744 0.374361 0.087 Uiso 1 1 calc R U . . .
C61 C 0.8451(8) 0.8777(9) 0.4077(4) 0.072(4) Uani 1 1 d . . . . .
H61A H 0.903710 0.888235 0.412178 0.087 Uiso 1 1 calc R U . . .
C62 C 0.7789(8) 0.9308(8) 0.4238(4) 0.069(3) Uani 1 1 d . . . . .
H62A H 0.790312 0.976941 0.441531 0.082 Uiso 1 1 calc R U . . .
C63 C 0.6919(7) 0.9223(6) 0.4161(3) 0.049(2) Uani 1 1 d . . . . .
C64 C 0.6241(8) 0.9782(6) 0.4342(3) 0.059(3) Uani 1 1 d . . . . .
H64A H 0.637513 1.023944 0.451558 0.071 Uiso 1 1 calc R U . . .
C65 C 0.5365(7) 0.9712(5) 0.4282(3) 0.048(2) Uani 1 1 d . . . . .
C66 C 0.4655(8) 1.0289(6) 0.4478(3) 0.061(3) Uani 1 1 d . . . . .
H66A H 0.479095 1.075529 0.464596 0.073 Uiso 1 1 calc R U . . .
C67 C 0.3825(8) 1.0199(6) 0.4435(4) 0.066(3) Uani 1 1 d . . . . .
H67A H 0.337196 1.059222 0.457068 0.079 Uiso 1 1 calc R U . . .
C68 C 0.3612(7) 0.9518(6) 0.4186(4) 0.057(3) Uani 1 1 d . . . . .
H68A H 0.300788 0.944414 0.416199 0.069 Uiso 1 1 calc R U . . .
C69 C 0.4260(6) 0.8958(5) 0.3976(3) 0.042(2) Uani 1 1 d . . . . .
H69A H 0.409617 0.851379 0.380276 0.050 Uiso 1 1 calc R U . . .
C70 C 0.5170(6) 0.9023(5) 0.4011(3) 0.0342(18) Uani 1 1 d . . . . .
C71 C 0.1698(5) 0.8412(5) 0.3659(3) 0.0331(18) Uani 1 1 d . . . . .
C72 C 0.1596(5) 0.8531(5) 0.4131(3) 0.039(2) Uani 1 1 d . . . . .
C73 C 0.1931(6) 0.7960(6) 0.4446(3) 0.046(2) Uani 1 1 d . . . . .
H73A H 0.221976 0.743783 0.433785 0.056 Uiso 1 1 calc R U . . .
C74 C 0.1852(7) 0.8138(6) 0.4896(3) 0.055(3) Uani 1 1 d . . . . .
H74A H 0.208110 0.773947 0.509591 0.066 Uiso 1 1 calc R U . . .
C75 C 0.1430(8) 0.8911(7) 0.5068(4) 0.063(3) Uani 1 1 d . . . . .
H75A H 0.139614 0.903821 0.537927 0.076 Uiso 1 1 calc R U . . .
C76 C 0.1086(7) 0.9453(7) 0.4800(4) 0.061(3) Uani 1 1 d . . . . .
H76A H 0.078976 0.995895 0.492618 0.073 Uiso 1 1 calc R U . . .
C77 C 0.1140(5) 0.9308(6) 0.4323(3) 0.048(2) Uani 1 1 d . . . . .
C78 C 0.0784(6) 0.9884(6) 0.4050(4) 0.057(3) Uani 1 1 d . . . . .
H78A H 0.046024 1.036976 0.418501 0.068 Uiso 1 1 calc R U . . .
C79 C 0.0880(6) 0.9782(5) 0.3579(4) 0.049(2) Uani 1 1 d . . . . .
C80 C 0.0546(7) 1.0422(6) 0.3301(5) 0.065(3) Uani 1 1 d . . . . .
H80A H 0.022028 1.090247 0.344094 0.078 Uiso 1 1 calc R U . . .
C81 C 0.0684(7) 1.0360(6) 0.2844(5) 0.068(3) Uani 1 1 d . . . . .
H81A H 0.047312 1.080421 0.266076 0.082 Uiso 1 1 calc R U . . .
C82 C 0.1148(7) 0.9628(6) 0.2631(4) 0.059(3) Uani 1 1 d . . . . .
H82A H 0.123446 0.958022 0.230794 0.071 Uiso 1 1 calc R U . . .
C83 C 0.1469(6) 0.8995(6) 0.2893(3) 0.046(2) Uani 1 1 d . . . . .
H83A H 0.177782 0.851185 0.274696 0.055 Uiso 1 1 calc R U . . .
C84 C 0.1350(5) 0.9046(5) 0.3377(3) 0.040(2) Uani 1 1 d . . . . .
C85 C 0.7473(5) 0.8560(5) 0.1519(3) 0.0347(18) Uani 1 1 d . . . . .
C86 C 0.7845(5) 0.8955(5) 0.1851(3) 0.0362(19) Uani 1 1 d . . . . .
C87 C 0.7452(6) 0.8904(5) 0.2337(3) 0.039(2) Uani 1 1 d . . . . .
H87A H 0.690198 0.859596 0.244720 0.047 Uiso 1 1 calc R U . . .
C88 C 0.7836(6) 0.9279(5) 0.2643(4) 0.050(2) Uani 1 1 d . . . . .
H88A H 0.754827 0.924172 0.296224 0.059 Uiso 1 1 calc R U . . .
C89 C 0.8669(6) 0.9730(6) 0.2490(4) 0.055(3) Uani 1 1 d . . . . .
H89A H 0.894758 0.996908 0.270952 0.066 Uiso 1 1 calc R U . . .
C90 C 0.9065(6) 0.9821(6) 0.2040(4) 0.056(3) Uani 1 1 d . . . . .
H90A H 0.960394 1.015155 0.194333 0.068 Uiso 1 1 calc R U . . .
C91 C 0.8687(6) 0.9425(6) 0.1701(4) 0.048(2) Uani 1 1 d . . . . .
C92 C 0.9124(6) 0.9463(6) 0.1239(4) 0.055(3) Uani 1 1 d . . . . .
H92A H 0.967903 0.976800 0.114482 0.066 Uiso 1 1 calc R U . . .
C93 C 0.8780(5) 0.9073(5) 0.0913(3) 0.046(2) Uani 1 1 d . . . . .
C94 C 0.7925(5) 0.8619(5) 0.1048(3) 0.039(2) Uani 1 1 d . . . . .
C95 C 0.7616(6) 0.8221(6) 0.0688(3) 0.048(2) Uani 1 1 d . . . . .
H95A H 0.704775 0.793614 0.075974 0.058 Uiso 1 1 calc R U . . .
C96 C 0.8123(7) 0.8242(7) 0.0244(3) 0.060(3) Uani 1 1 d . . . . .
H96A H 0.791479 0.795936 0.001338 0.072 Uiso 1 1 calc R U . . .
C97 C 0.8974(7) 0.8695(7) 0.0130(4) 0.065(3) Uani 1 1 d . . . . .
H97A H 0.932385 0.871088 -0.017839 0.078 Uiso 1 1 calc R U . . .
C98 C 0.9272(7) 0.9090(8) 0.0449(4) 0.070(3) Uani 1 1 d . . . . .
H98A H 0.983038 0.939279 0.036389 0.084 Uiso 1 1 calc R U . . .
C99 C 0.2609(5) 0.8380(6) 0.1292(3) 0.038(2) Uani 1 1 d . . . . .
C100 C 0.2349(5) 0.7862(7) 0.0962(3) 0.048(2) Uani 1 1 d . . . . .
C101 C 0.2332(6) 0.6944(7) 0.1003(3) 0.050(2) Uani 1 1 d . . . . .
H10B H 0.248150 0.664961 0.126434 0.059 Uiso 1 1 calc R U . . .
C102 C 0.2100(6) 0.6469(8) 0.0668(3) 0.064(3) Uani 1 1 d . . . . .
H10C H 0.208828 0.585191 0.070075 0.077 Uiso 1 1 calc R U . . .
C103 C 0.1880(7) 0.6902(13) 0.0277(4) 0.093(5) Uani 1 1 d . . . . .
H10D H 0.174774 0.657158 0.004168 0.111 Uiso 1 1 calc R U . . .
C104 C 0.1855(8) 0.7784(12) 0.0234(4) 0.096(5) Uani 1 1 d . . . . .
H10E H 0.169461 0.806069 -0.002921 0.115 Uiso 1 1 calc R U . . .
C105 C 0.2067(6) 0.8301(9) 0.0577(4) 0.067(3) Uani 1 1 d . . . . .
C106 C 0.2028(8) 0.9166(9) 0.0531(4) 0.088(4) Uani 1 1 d . . . . .
H10F H 0.185916 0.943101 0.026783 0.105 Uiso 1 1 calc R U . . .
C107 C 0.2233(8) 0.9702(8) 0.0866(5) 0.081(4) Uani 1 1 d . U . . .
C108 C 0.2171(12) 1.0629(11) 0.0817(7) 0.127(6) Uani 1 1 d . U . . .
H10G H 0.195138 1.088497 0.056621 0.153 Uiso 1 1 calc R U . . .
C109 C 0.2409(11) 1.1135(9) 0.1107(8) 0.127(6) Uani 1 1 d . U . . .
H10H H 0.241010 1.174833 0.105130 0.153 Uiso 1 1 calc R U . . .
C110 C 0.2663(11) 1.0767(8) 0.1499(7) 0.130(6) Uani 1 1 d . U . . .
H11H H 0.280756 1.113209 0.171855 0.156 Uiso 1 1 calc R U . . .
C111 C 0.2702(8) 0.9892(7) 0.1566(5) 0.078(3) Uani 1 1 d . U . . .
H11I H 0.285256 0.966044 0.184071 0.094 Uiso 1 1 calc R U . . .
C112 C 0.2532(6) 0.9306(6) 0.1250(3) 0.054(2) Uani 1 1 d . U . . .
C113 C 0.4805(8) 0.6892(9) 0.0418(4) 0.081(3) Uani 1 1 d . U . . .
H11J H 0.419346 0.675252 0.055406 0.097 Uiso 1 1 calc R U . . .
C114 C 0.4306(16) 0.7398(19) -0.0282(9) 0.235(12) Uani 1 1 d . U . . .
H11K H 0.457822 0.770618 -0.057742 0.353 Uiso 1 1 calc R U . . .
H11L H 0.409234 0.682597 -0.033906 0.353 Uiso 1 1 calc R U . . .
H11M H 0.379835 0.773530 -0.011727 0.353 Uiso 1 1 calc R U . . .
C115 C 0.5898(8) 0.7554(9) -0.0225(4) 0.090(4) Uani 1 1 d . U . . .
H11N H 0.603616 0.737896 -0.054474 0.136 Uiso 1 1 calc R U . . .
H11O H 0.632218 0.727628 -0.006040 0.136 Uiso 1 1 calc R U . . .
H11P H 0.595072 0.818737 -0.022395 0.136 Uiso 1 1 calc R U . . .
C119 C 0.3240(8) 0.5086(6) 0.4644(3) 0.069(3) Uani 1 1 d . . . . .
H11Q H 0.351851 0.457674 0.451298 0.082 Uiso 1 1 calc R U . . .
C120 C 0.2786(14) 0.4205(10) 0.5370(6) 0.153(7) Uani 1 1 d . U . . .
H12H H 0.239035 0.427435 0.567456 0.229 Uiso 1 1 calc R U . . .
H12I H 0.258008 0.371055 0.522839 0.229 Uiso 1 1 calc R U . . .
H12J H 0.340303 0.409934 0.540370 0.229 Uiso 1 1 calc R U . . .
C121 C 0.2323(7) 0.5750(6) 0.5292(3) 0.063(3) Uani 1 1 d . . . . .
H12K H 0.200269 0.557553 0.560790 0.095 Uiso 1 1 calc R U . . .
H12L H 0.277139 0.619641 0.530035 0.095 Uiso 1 1 calc R U . . .
H12M H 0.189275 0.598535 0.511824 0.095 Uiso 1 1 calc R U . . .
C125 C 0.8880(6) 0.7018(6) 0.2167(4) 0.051(3) Uani 1 1 d . . . . .
H12N H 0.885509 0.695349 0.185497 0.062 Uiso 1 1 calc R U . . .
C126 C 1.0298(6) 0.7784(7) 0.1867(4) 0.066(3) Uani 1 1 d . . . . .
H12O H 1.073861 0.808892 0.199472 0.099 Uiso 1 1 calc R U . . .
H12P H 1.059147 0.729566 0.169588 0.099 Uiso 1 1 calc R U . . .
H12Q H 1.005642 0.818581 0.165946 0.099 Uiso 1 1 calc R U . . .
C127 C 0.9610(6) 0.7624(6) 0.2713(3) 0.055(3) Uani 1 1 d . . . . .
H12R H 1.015967 0.795382 0.270419 0.083 Uiso 1 1 calc R U . . .
H12S H 0.908436 0.796126 0.285833 0.083 Uiso 1 1 calc R U . . .
H12T H 0.962118 0.707152 0.289255 0.083 Uiso 1 1 calc R U . . .
C128 C 0.0104(5) 0.5412(5) 0.2509(3) 0.0365(19) Uani 1 1 d . . . . .
H12U H -0.028449 0.527864 0.280203 0.044 Uiso 1 1 calc R U . . .
C129 C -0.0948(6) 0.4637(6) 0.2189(4) 0.059(3) Uani 1 1 d . . . . .
H12V H -0.099855 0.447821 0.188254 0.089 Uiso 1 1 calc R U . . .
H12W H -0.093942 0.410855 0.238754 0.089 Uiso 1 1 calc R U . . .
H12X H -0.146365 0.499571 0.232474 0.089 Uiso 1 1 calc R U . . .
C130 C 0.0446(7) 0.5308(8) 0.1683(3) 0.066(3) Uani 1 1 d . . . . .
H13N H 0.017541 0.504326 0.145541 0.099 Uiso 1 1 calc R U . . .
H13O H 0.049366 0.593829 0.161559 0.099 Uiso 1 1 calc R U . . .
H13P H 0.104732 0.506527 0.166763 0.099 Uiso 1 1 calc R U . . .

loop_
_atom_site_aniso_label
_atom_site_aniso_U_11
_atom_site_aniso_U_22
_atom_site_aniso_U_33
_atom_site_aniso_U_23
_atom_site_aniso_U_13
_atom_site_aniso_U_12
Gd1 0.02129(19) 0.0312(2) 0.02646(19) -0.00086(15) -0.00611(15) 0.00275(15)
Gd2 0.02167(19) 0.0251(2) 0.0345(2) 0.00248(16) -0.01003(15) 0.00106(15)
Gd3 0.02377(19) 0.02383(19) 0.02546(19) -0.00428(15) -0.00699(15) -0.00002(14)
Gd4 0.0237(2) 0.02250(19) 0.0361(2) -0.00179(16) -0.00564(16) 0.00204(15)
Gd5 0.0241(2) 0.0242(2) 0.0344(2) -0.00390(16) -0.00223(16) -0.00017(15)
Gd6 0.01901(19) 0.0270(2) 0.02732(19) -0.00232(15) -0.00749(14) 0.00167(14)
P1 0.0199(9) 0.0307(10) 0.0316(10) -0.0078(8) -0.0050(8) 0.0053(8)
P2 0.0259(10) 0.0462(12) 0.0312(10) -0.0149(9) -0.0094(8) -0.0007(9)
P3 0.0332(11) 0.0307(11) 0.0355(11) -0.0033(9) -0.0173(9) 0.0059(8)
P4 0.0248(10) 0.0237(10) 0.0315(10) -0.0009(8) -0.0081(8) -0.0025(7)
P5 0.0303(11) 0.0296(10) 0.0340(11) -0.0091(8) -0.0105(8) -0.0024(8)
P6 0.0247(10) 0.0301(10) 0.0327(10) -0.0078(8) -0.0042(8) 0.0041(8)
P7 0.0248(10) 0.0291(10) 0.0367(11) 0.0016(8) -0.0048(8) -0.0021(8)
P8 0.0268(10) 0.0343(11) 0.0362(11) 0.0027(9) -0.0135(8) 0.0064(8)
P9 0.0197(9) 0.0204(9) 0.0241(9) -0.0018(7) -0.0071(7) 0.0016(7)
O1 0.025(3) 0.038(3) 0.030(3) -0.001(2) -0.006(2) 0.009(2)
O2 0.023(3) 0.028(3) 0.044(3) -0.009(2) -0.004(2) 0.002(2)
O3 0.025(3) 0.030(3) 0.035(3) -0.010(2) -0.009(2) 0.002(2)
O4 0.039(3) 0.056(4) 0.035(3) -0.010(3) -0.008(3) -0.014(3)
O5 0.034(3) 0.043(3) 0.043(3) -0.016(3) -0.021(3) 0.000(2)
O6 0.037(3) 0.048(3) 0.033(3) -0.019(3) -0.010(2) 0.008(3)
O7 0.042(3) 0.038(3) 0.048(3) -0.014(3) -0.025(3) 0.007(2)
O8 0.051(4) 0.041(3) 0.031(3) -0.005(3) -0.015(3) 0.016(3)
O9 0.044(3) 0.031(3) 0.039(3) -0.001(2) -0.016(3) 0.007(2)
O10 0.031(3) 0.030(3) 0.033(3) -0.005(2) 0.001(2) -0.008(2)
O11 0.034(3) 0.030(3) 0.033(3) 0.002(2) -0.013(2) -0.007(2)
O12 0.029(3) 0.028(3) 0.043(3) 0.001(2) -0.015(2) -0.002(2)
O13 0.033(3) 0.029(3) 0.034(3) -0.007(2) -0.008(2) -0.008(2)
O14 0.038(3) 0.031(3) 0.034(3) -0.011(2) -0.016(2) 0.003(2)
O15 0.026(3) 0.033(3) 0.043(3) -0.012(2) -0.013(2) 0.000(2)
O16 0.046(3) 0.047(3) 0.030(3) -0.012(3) -0.008(3) 0.018(3)
O17 0.025(3) 0.054(4) 0.045(3) -0.015(3) 0.003(2) -0.006(2)
O18 0.020(3) 0.031(3) 0.035(3) -0.008(2) -0.008(2) 0.006(2)
O19 0.041(3) 0.050(4) 0.034(3) -0.006(3) -0.006(3) -0.007(3)
O20 0.026(3) 0.025(3) 0.044(3) 0.001(2) -0.006(2) -0.003(2)
O21 0.033(3) 0.022(3) 0.046(3) 0.004(2) -0.008(2) -0.004(2)
O22 0.026(3) 0.045(3) 0.041(3) -0.001(3) -0.014(2) 0.012(2)
O23 0.049(4) 0.030(3) 0.055(4) -0.009(3) -0.028(3) 0.011(3)
O24 0.033(3) 0.044(3) 0.035(3) 0.010(2) -0.012(2) 0.007(2)
O25 0.026(3) 0.020(2) 0.022(2) -0.0034(19) -0.007(2) 0.0032(19)
O26 0.021(2) 0.022(2) 0.028(3) -0.005(2) -0.009(2) -0.0013(19)
O27 0.016(2) 0.030(3) 0.025(2) -0.002(2) -0.0061(19) 0.0026(19)
O28 0.021(3) 0.023(3) 0.027(3) -0.005(2) -0.005(2) 0.0031(19)
O29 0.047(4) 0.081(5) 0.020(3) 0.002(3) -0.006(3) 0.012(3)
O31 0.052(4) 0.041(3) 0.021(3) 0.002(2) -0.005(2) -0.007(3)
O33 0.021(3) 0.078(5) 0.095(6) -0.035(4) -0.015(4) 0.004(3)
O34 0.013(3) 0.051(4) 0.062(4) -0.008(3) -0.014(3) -0.002(2)
N1 0.076(6) 0.134(7) 0.076(6) 0.046(6) -0.028(5) -0.001(5)
N3 0.109(8) 0.041(5) 0.050(5) 0.006(4) 0.027(5) -0.011(5)
N5 0.028(4) 0.051(4) 0.057(5) -0.006(4) -0.011(3) 0.008(3)
N6 0.029(4) 0.042(4) 0.054(5) -0.014(3) -0.019(3) 0.002(3)
C1 0.020(4) 0.035(4) 0.037(4) -0.012(4) -0.007(3) 0.011(3)
C2 0.037(5) 0.042(5) 0.033(4) -0.010(4) -0.008(4) 0.008(4)
C3 0.051(6) 0.045(6) 0.094(9) -0.024(6) 0.018(6) 0.004(5)
C4 0.063(7) 0.035(6) 0.119(10) -0.020(6) 0.001(7) 0.002(5)
C5 0.071(7) 0.043(6) 0.060(6) -0.017(5) -0.012(5) 0.021(5)
C6 0.048(6) 0.060(6) 0.046(5) -0.021(5) -0.011(4) 0.033(5)
C7 0.042(5) 0.052(5) 0.038(5) -0.017(4) -0.022(4) 0.023(4)
C8 0.030(5) 0.070(6) 0.027(4) -0.007(4) -0.006(3) 0.019(4)
C9 0.024(4) 0.054(5) 0.032(4) -0.007(4) -0.008(3) 0.007(4)
C10 0.024(5) 0.077(7) 0.043(5) -0.008(5) 0.001(4) 0.003(4)
C11 0.033(5) 0.074(7) 0.039(5) 0.008(5) -0.004(4) -0.008(4)
C12 0.032(5) 0.048(5) 0.041(5) 0.001(4) -0.012(4) -0.005(4)
C13 0.024(4) 0.039(5) 0.038(4) -0.009(4) -0.012(3) 0.009(3)
C14 0.020(4) 0.049(5) 0.030(4) -0.009(4) -0.011(3) 0.009(3)
C15 0.025(4) 0.040(5) 0.035(4) -0.016(4) -0.009(3) 0.004(3)
C16 0.032(4) 0.034(4) 0.043(5) -0.010(4) -0.012(4) -0.001(3)
C17 0.027(5) 0.050(5) 0.061(6) -0.001(5) -0.015(4) -0.001(4)
C18 0.053(6) 0.056(6) 0.070(7) 0.006(5) -0.016(5) -0.005(5)
C19 0.043(6) 0.046(6) 0.105(10) 0.007(6) -0.020(6) -0.017(5)
C20 0.043(6) 0.049(6) 0.097(9) 0.000(6) -0.036(6) -0.007(5)
C21 0.028(5) 0.049(5) 0.068(7) -0.014(5) -0.023(4) 0.001(4)
C22 0.046(6) 0.061(6) 0.072(7) -0.026(6) -0.039(5) 0.015(5)
C23 0.038(5) 0.074(7) 0.046(5) -0.028(5) -0.024(4) 0.020(5)
C24 0.043(6) 0.110(9) 0.048(6) -0.033(6) -0.027(5) 0.013(6)
C25 0.057(7) 0.157(13) 0.041(6) -0.033(7) -0.021(6) 0.027(8)
C26 0.036(6) 0.182(14) 0.034(5) -0.012(7) -0.007(4) -0.008(7)
C27 0.031(5) 0.121(10) 0.033(5) -0.014(6) -0.009(4) -0.001(5)
C28 0.027(4) 0.073(6) 0.037(5) -0.025(5) -0.007(4) 0.005(4)
C29 0.024(4) 0.027(4) 0.048(5) 0.001(4) -0.016(4) -0.001(3)
C30 0.045(5) 0.033(5) 0.056(6) -0.006(4) -0.029(4) -0.003(4)
C31 0.074(7) 0.040(5) 0.045(5) 0.002(4) -0.028(5) 0.006(5)
C32 0.097(8) 0.058(6) 0.035(5) 0.001(5) -0.023(5) -0.004(6)
C33 0.105(9) 0.061(7) 0.045(6) 0.012(5) -0.032(6) -0.018(6)
C34 0.089(8) 0.034(5) 0.061(7) 0.016(5) -0.044(6) -0.014(5)
C35 0.055(6) 0.026(4) 0.058(6) 0.014(4) -0.030(5) -0.015(4)
C36 0.034(5) 0.031(5) 0.086(8) 0.013(5) -0.024(5) 0.000(4)
C37 0.024(4) 0.029(5) 0.083(7) 0.001(4) -0.019(4) -0.001(3)
C38 0.039(5) 0.028(5) 0.102(9) 0.002(5) -0.023(6) 0.002(4)
C39 0.049(6) 0.049(6) 0.095(9) -0.016(6) -0.012(6) 0.018(5)
C40 0.037(5) 0.048(6) 0.074(7) -0.017(5) -0.005(5) -0.001(4)
C41 0.027(4) 0.036(5) 0.056(6) -0.006(4) -0.004(4) 0.002(3)
C42 0.027(4) 0.024(4) 0.052(5) 0.001(4) -0.014(4) -0.005(3)
C43 0.031(4) 0.029(4) 0.028(4) 0.002(3) 0.000(3) -0.004(3)
C44 0.045(5) 0.026(4) 0.049(5) 0.002(4) -0.005(4) -0.004(4)
C45 0.049(6) 0.026(4) 0.069(6) 0.002(4) -0.023(5) -0.005(4)
C46 0.081(8) 0.041(6) 0.074(7) 0.009(5) -0.045(6) 0.000(5)
C47 0.138(12) 0.030(5) 0.056(7) 0.010(5) -0.043(7) 0.011(6)
C48 0.095(9) 0.036(6) 0.061(7) 0.015(5) -0.020(6) -0.007(5)
C49 0.075(7) 0.033(5) 0.038(5) 0.005(4) -0.009(5) -0.001(4)
C50 0.055(7) 0.063(7) 0.049(6) 0.003(5) 0.004(5) -0.016(5)
C51 0.042(6) 0.050(6) 0.058(6) -0.001(5) 0.003(5) -0.013(4)
C52 0.040(6) 0.083(8) 0.088(9) 0.015(7) 0.007(6) -0.035(6)
C53 0.050(7) 0.112(11) 0.115(12) 0.010(9) -0.009(8) -0.024(7)
C54 0.048(7) 0.097(9) 0.129(12) 0.038(8) -0.050(7) -0.038(6)
C55 0.042(6) 0.078(7) 0.068(7) 0.018(6) -0.028(5) -0.029(5)
C56 0.037(5) 0.044(5) 0.044(5) -0.010(4) -0.004(4) -0.011(4)
C57 0.045(5) 0.040(5) 0.027(4) -0.007(4) -0.012(4) -0.009(4)
C58 0.057(6) 0.038(5) 0.037(5) -0.002(4) -0.013(4) -0.026(4)
C59 0.045(6) 0.085(8) 0.070(7) -0.029(6) -0.025(5) -0.004(5)
C60 0.042(6) 0.122(10) 0.058(7) -0.010(7) -0.017(5) -0.004(6)
C61 0.065(8) 0.118(10) 0.042(6) 0.005(6) -0.028(6) -0.046(7)
C62 0.080(8) 0.084(8) 0.044(6) 0.002(6) -0.017(6) -0.050(7)
C63 0.067(7) 0.048(6) 0.032(5) 0.006(4) -0.012(4) -0.035(5)
C64 0.104(9) 0.045(6) 0.034(5) -0.004(4) -0.026(6) -0.031(6)
C65 0.085(7) 0.036(5) 0.022(4) -0.004(4) -0.007(4) -0.005(5)
C66 0.092(9) 0.039(6) 0.048(6) -0.016(5) -0.006(6) -0.005(5)
C67 0.079(8) 0.049(6) 0.061(7) -0.025(5) 0.005(6) 0.012(5)
C68 0.059(6) 0.038(5) 0.070(7) -0.013(5) -0.002(5) -0.001(4)
C69 0.047(5) 0.030(4) 0.045(5) -0.013(4) -0.002(4) -0.007(4)
C70 0.050(5) 0.025(4) 0.028(4) -0.003(3) -0.009(4) -0.011(4)
C71 0.024(4) 0.024(4) 0.051(5) -0.007(4) -0.009(4) 0.001(3)
C72 0.027(4) 0.037(5) 0.048(5) -0.017(4) 0.006(4) -0.003(3)
C73 0.055(6) 0.037(5) 0.041(5) -0.012(4) 0.002(4) -0.004(4)
C74 0.065(7) 0.052(6) 0.042(5) -0.007(5) 0.003(5) -0.009(5)
C75 0.081(8) 0.049(6) 0.054(6) -0.022(5) 0.003(6) -0.010(5)
C76 0.071(7) 0.051(6) 0.051(6) -0.036(5) 0.017(5) -0.007(5)
C77 0.022(4) 0.045(5) 0.070(7) -0.021(5) 0.009(4) -0.010(4)
C78 0.039(5) 0.048(6) 0.079(8) -0.026(6) 0.001(5) 0.008(4)
C79 0.032(5) 0.026(5) 0.091(8) -0.003(5) -0.017(5) -0.001(4)
C80 0.047(6) 0.035(5) 0.121(11) -0.009(6) -0.034(7) 0.006(4)
C81 0.054(7) 0.040(6) 0.121(11) 0.017(6) -0.047(7) -0.008(5)
C82 0.058(6) 0.057(6) 0.068(7) 0.012(5) -0.031(5) -0.011(5)
C83 0.037(5) 0.036(5) 0.069(6) 0.006(4) -0.024(4) 0.000(4)
C84 0.033(5) 0.027(4) 0.060(6) -0.008(4) -0.013(4) -0.002(3)
C85 0.025(4) 0.032(4) 0.047(5) 0.003(4) -0.008(4) 0.000(3)
C86 0.024(4) 0.025(4) 0.060(6) 0.000(4) -0.011(4) 0.004(3)
C87 0.037(5) 0.029(4) 0.057(6) -0.003(4) -0.024(4) 0.001(3)
C88 0.046(6) 0.037(5) 0.073(7) -0.018(5) -0.025(5) 0.009(4)
C89 0.044(6) 0.035(5) 0.094(9) 0.001(5) -0.031(6) 0.001(4)
C90 0.037(5) 0.044(6) 0.092(8) 0.007(5) -0.025(6) -0.014(4)
C91 0.031(5) 0.040(5) 0.074(7) 0.009(5) -0.017(5) 0.006(4)
C92 0.027(5) 0.050(6) 0.087(8) 0.019(5) -0.016(5) -0.012(4)
C93 0.028(5) 0.038(5) 0.066(6) 0.020(4) -0.003(4) 0.003(4)
C94 0.025(4) 0.031(4) 0.058(6) 0.014(4) -0.008(4) 0.008(3)
C95 0.038(5) 0.056(6) 0.047(5) 0.006(5) -0.006(4) -0.002(4)
C96 0.062(7) 0.069(7) 0.043(5) 0.022(5) -0.004(5) 0.002(5)
C97 0.048(6) 0.082(8) 0.052(6) 0.026(6) 0.009(5) 0.011(5)
C98 0.040(6) 0.091(9) 0.069(8) 0.026(7) 0.000(5) -0.004(5)
C99 0.017(4) 0.051(5) 0.041(5) 0.020(4) -0.002(3) 0.005(3)
C100 0.026(4) 0.080(7) 0.033(5) 0.020(5) -0.003(4) 0.010(4)
C101 0.032(5) 0.075(7) 0.045(5) 0.003(5) -0.016(4) 0.004(4)
C102 0.032(5) 0.114(9) 0.048(6) -0.011(6) -0.013(4) -0.005(5)
C103 0.040(6) 0.205(17) 0.040(6) -0.006(9) -0.023(5) -0.025(9)
C104 0.062(8) 0.173(15) 0.057(8) 0.049(9) -0.037(6) -0.036(9)
C105 0.039(6) 0.112(10) 0.048(6) 0.037(6) -0.019(5) -0.004(6)
C106 0.063(8) 0.120(11) 0.078(8) 0.072(8) -0.030(6) 0.002(7)
C107 0.064(7) 0.088(7) 0.089(8) 0.053(7) -0.026(7) 0.007(6)
C108 0.118(13) 0.091(9) 0.171(17) 0.087(10) -0.053(12) 0.011(10)
C109 0.095(11) 0.050(8) 0.23(2) 0.061(9) -0.036(12) 0.020(8)
C110 0.146(14) 0.048(6) 0.209(18) 0.009(9) -0.071(14) 0.037(8)
C111 0.086(8) 0.046(6) 0.105(9) 0.011(6) -0.031(7) 0.017(6)
C112 0.034(5) 0.058(6) 0.063(6) 0.031(4) -0.003(4) 0.013(4)
C113 0.064(6) 0.113(8) 0.061(6) 0.025(6) -0.013(5) 0.000(6)
C114 0.190(17) 0.33(2) 0.211(18) 0.099(15) -0.118(15) 0.004(15)
C115 0.057(7) 0.124(10) 0.078(8) 0.031(7) 0.001(6) -0.004(7)
C119 0.106(9) 0.040(6) 0.042(6) -0.005(5) 0.019(6) 0.005(6)
C120 0.229(16) 0.085(10) 0.102(11) 0.028(9) 0.041(11) 0.005(10)
C121 0.076(7) 0.058(6) 0.049(6) -0.012(5) 0.001(5) 0.001(5)
C125 0.032(5) 0.060(6) 0.069(7) -0.024(5) -0.020(5) 0.017(5)
C126 0.037(6) 0.062(7) 0.090(8) 0.019(6) -0.002(5) 0.008(5)
C127 0.053(6) 0.061(6) 0.062(6) -0.022(5) -0.026(5) 0.001(5)
C128 0.028(5) 0.049(5) 0.037(5) -0.005(4) -0.018(4) 0.012(4)
C129 0.042(6) 0.051(6) 0.100(8) -0.014(6) -0.044(6) -0.004(4)
C130 0.055(6) 0.091(8) 0.055(6) -0.026(6) -0.015(5) 0.022(6)

loop_
_atom_type_symbol
_atom_type_description
_atom_type_scat_dispersion_real
_atom_type_scat_dispersion_imag
_atom_type_scat_source
C C 0.0137 0.0067 'International Tables Vol C Tables 4.2.6.8 and 6.1.1.4'
H H 0.0000 0.0000 'International Tables Vol C Tables 4.2.6.8 and 6.1.1.4'
Gd Gd -3.4578 11.1283 'International Tables Vol C Tables 4.2.6.8 and 6.1.1.4'
N N 0.0241 0.0134 'International Tables Vol C Tables 4.2.6.8 and 6.1.1.4'
O O 0.0389 0.0241 'International Tables Vol C Tables 4.2.6.8 and 6.1.1.4'
P P 0.2543 0.3332 'International Tables Vol C Tables 4.2.6.8 and 6.1.1.4'

loop_
_geom_angle_atom_site_label_1
_geom_angle_atom_site_label_2
_geom_angle_atom_site_label_3
_geom_angle
_geom_angle_site_symmetry_1
_geom_angle_site_symmetry_3
_geom_angle_publ_flag
O1 Gd1 O4 92.1(2) . . ?
O1 Gd1 O22 171.27(18) . . ?
O4 Gd1 O22 85.2(2) . . ?
O1 Gd1 O19 89.16(19) . . ?
O4 Gd1 O19 163.0(2) . . ?
O22 Gd1 O19 91.0(2) . . ?
O1 Gd1 O29 93.07(19) . . ?
O4 Gd1 O29 83.8(2) . . ?
O22 Gd1 O29 78.4(2) . . ?
O19 Gd1 O29 79.2(2) . . ?
O1 Gd1 O28 114.12(16) . . ?
O4 Gd1 O28 116.30(17) . . ?
O22 Gd1 O28 74.43(17) . . ?
O19 Gd1 O28 78.35(17) . . ?
O29 Gd1 O28 144.14(19) . . ?
O1 Gd1 O25 75.49(16) . . ?
O4 Gd1 O25 76.75(18) . . ?
O22 Gd1 O25 111.81(17) . . ?
O19 Gd1 O25 119.92(17) . . ?
O29 Gd1 O25 156.85(18) . . ?
O28 Gd1 O25 58.10(14) . . ?
O7 Gd2 O2 92.5(2) . . ?
O7 Gd2 O5 166.11(18) . . ?
O2 Gd2 O5 94.28(19) . . ?
O7 Gd2 O10 86.59(19) . . ?
O2 Gd2 O10 176.86(17) . . ?
O5 Gd2 O10 86.01(19) . . ?
O7 Gd2 O30' 89.8(4) . . ?
O2 Gd2 O30' 88.3(4) . . ?
O5 Gd2 O30' 102.5(4) . . ?
O10 Gd2 O30' 94.7(4) . . ?
O7 Gd2 O30 79.1(4) . . ?
O2 Gd2 O30 90.5(4) . . ?
O5 Gd2 O30 112.9(4) . . ?
O10 Gd2 O30 92.3(4) . . ?
O7 Gd2 O25 90.57(17) . . ?
O2 Gd2 O25 78.70(16) . . ?
O5 Gd2 O25 78.90(17) . . ?
O10 Gd2 O25 98.30(16) . . ?
O30' Gd2 O25 167.0(4) . . ?
O30 Gd2 O25 164.8(4) . . ?
O13 Gd3 O11 170.37(18) . . ?
O13 Gd3 O8 91.09(19) . . ?
O11 Gd3 O8 84.80(19) . . ?
O13 Gd3 O16 90.19(19) . . ?
O11 Gd3 O16 91.26(19) . . ?
O8 Gd3 O16 163.15(19) . . ?
O13 Gd3 O31 91.46(18) . . ?
O11 Gd3 O31 79.48(18) . . ?
O8 Gd3 O31 84.15(19) . . ?
O16 Gd3 O31 79.02(19) . . ?
O13 Gd3 O27 114.86(17) . . ?
O11 Gd3 O27 74.71(17) . . ?
O8 Gd3 O27 117.81(16) . . ?
O16 Gd3 O27 76.57(16) . . ?
O31 Gd3 O27 143.75(17) . . ?
O13 Gd3 O26 75.73(16) . . ?
O11 Gd3 O26 111.74(16) . . ?
O8 Gd3 O26 77.93(17) . . ?
O16 Gd3 O26 118.60(17) . . ?
O31 Gd3 O26 157.62(17) . . ?
O27 Gd3 O26 58.27(14) . . ?
O17 Gd4 O14 88.0(2) . . ?
O17 Gd4 O20 171.6(2) . . ?
O14 Gd4 O20 87.88(19) . . ?
O17 Gd4 O23 90.5(2) . . ?
O14 Gd4 O23 177.4(2) . . ?
O20 Gd4 O23 93.3(2) . . ?
O17 Gd4 O32' 88.5(4) . . ?
O14 Gd4 O32' 94.7(4) . . ?
O20 Gd4 O32' 99.1(4) . . ?
O23 Gd4 O32' 87.4(4) . . ?
O17 Gd4 O32 96.1(5) . . ?
O14 Gd4 O32 99.7(5) . . ?
O20 Gd4 O32 91.8(5) . . ?
O23 Gd4 O32 82.6(5) . . ?
O17 Gd4 O28 93.00(18) . . ?
O14 Gd4 O28 99.86(16) . . ?
O20 Gd4 O28 80.50(16) . . ?
O23 Gd4 O28 78.05(17) . . ?
O32' Gd4 O28 165.4(4) . . ?
O32 Gd4 O28 158.7(5) . . ?
O21 Gd5 O15 91.62(19) . . ?
O21 Gd5 O3 86.02(18) . . ?
O15 Gd5 O3 174.47(17) . . ?
O21 Gd5 O9 164.70(18) . . ?
O15 Gd5 O9 93.15(19) . . ?
O3 Gd5 O9 87.90(18) . . ?
O21 Gd5 O33 84.7(2) . . ?
O15 Gd5 O33 90.0(2) . . ?
O3 Gd5 O33 94.71(19) . . ?
O9 Gd5 O33 109.8(2) . . ?
O21 Gd5 O26 88.69(17) . . ?
O15 Gd5 O26 77.08(16) . . ?
O3 Gd5 O26 97.84(15) . . ?
O9 Gd5 O26 78.25(17) . . ?
O33 Gd5 O26 165.39(18) . . ?
O6 Gd6 O24 88.7(2) . . ?
O6 Gd6 O12 90.9(2) . . ?
O24 Gd6 O12 178.05(18) . . ?
O6 Gd6 O18 173.8(2) . . ?
O24 Gd6 O18 86.38(19) . . ?
O12 Gd6 O18 93.93(18) . . ?
O6 Gd6 O34 92.58(19) . . ?
O24 Gd6 O34 96.4(2) . . ?
O12 Gd6 O34 85.50(19) . . ?
O18 Gd6 O34 91.66(18) . . ?
O6 Gd6 O27 95.48(17) . . ?
O24 Gd6 O27 100.05(18) . . ?
O12 Gd6 O27 78.10(17) . . ?
O18 Gd6 O27 81.74(15) . . ?
O34 Gd6 O27 161.80(19) . . ?
O1 P1 O2 112.4(3) . . ?
O1 P1 O3 112.2(3) . . ?
O2 P1 O3 111.5(3) . . ?
O1 P1 C1 104.7(3) . . ?
O2 P1 C1 109.6(3) . . ?
O3 P1 C1 106.0(3) . . ?
O6 P2 O4 111.1(3) . . ?
O6 P2 O5 112.1(3) . . ?
O4 P2 O5 111.5(3) . . ?
O6 P2 C15 105.6(3) . . ?
O4 P2 C15 110.4(3) . . ?
O5 P2 C15 105.9(3) . . ?
O8 P3 O7 111.0(3) . . ?
O8 P3 O9 112.3(3) . . ?
O7 P3 O9 111.7(3) . . ?
O8 P3 C29 111.4(3) . . ?
O7 P3 C29 105.9(3) . . ?
O9 P3 C29 104.1(3) . . ?
O10 P4 O11 113.8(3) . . ?
O10 P4 O12 112.0(3) . . ?
O11 P4 O12 110.6(3) . . ?
O10 P4 C43 108.4(3) . . ?
O11 P4 C43 103.8(3) . . ?
O12 P4 C43 107.7(3) . . ?
O13 P5 O15 112.8(3) . . ?
O13 P5 O14 112.5(3) . . ?
O15 P5 O14 110.8(3) . . ?
O13 P5 C57 106.1(3) . . ?
O15 P5 C57 109.1(3) . . ?
O14 P5 C57 105.2(3) . . ?
O16 P6 O17 110.6(3) . . ?
O16 P6 O18 110.0(3) . . ?
O17 P6 O18 113.6(3) . . ?
O16 P6 C71 110.7(3) . . ?
O17 P6 C71 104.6(3) . . ?
O18 P6 C71 107.1(3) . . ?
O21 P7 O19 110.2(3) . . ?
O21 P7 O20 113.4(3) . . ?
O19 P7 O20 110.9(3) . . ?
O21 P7 C85 105.6(3) . . ?
O19 P7 C85 111.8(4) . . ?
O20 P7 C85 104.8(3) . . ?
O22 P8 O24 112.0(3) . . ?
O22 P8 O23 111.2(3) . . ?
O24 P8 O23 111.7(3) . . ?
O22 P8 C99 104.2(3) . . ?
O24 P8 C99 108.5(3) . . ?
O23 P8 C99 109.0(4) . . ?
O25 P9 O27 111.7(3) . . ?
O25 P9 O26 112.5(2) . . ?
O27 P9 O26 105.3(3) . . ?
O25 P9 O28 105.0(3) . . ?
O27 P9 O28 110.7(3) . . ?
O26 P9 O28 111.8(3) . . ?
P1 O1 Gd1 138.6(3) . . ?
P1 O2 Gd2 134.1(3) . . ?
P1 O3 Gd5 151.4(3) . . ?
P2 O4 Gd1 133.3(3) . . ?
P2 O5 Gd2 132.7(3) . . ?
P2 O6 Gd6 160.8(3) . . ?
P3 O7 Gd2 168.4(4) . . ?
P3 O8 Gd3 129.6(3) . . ?
P3 O9 Gd5 132.2(3) . . ?
P4 O10 Gd2 148.1(3) . . ?
P4 O11 Gd3 140.3(3) . . ?
P4 O12 Gd6 133.9(3) . . ?
P5 O13 Gd3 136.8(3) . . ?
P5 O14 Gd4 150.8(3) . . ?
P5 O15 Gd5 136.1(3) . . ?
P6 O16 Gd3 130.9(3) . . ?
P6 O17 Gd4 166.8(3) . . ?
P6 O18 Gd6 127.8(3) . . ?
P7 O19 Gd1 126.7(3) . . ?
P7 O20 Gd4 129.3(3) . . ?
P7 O21 Gd5 171.4(3) . . ?
P8 O22 Gd1 140.1(3) . . ?
P8 O23 Gd4 133.8(3) . . ?
P8 O24 Gd6 148.8(3) . . ?
P9 O25 Gd2 125.9(3) . . ?
P9 O25 Gd1 97.8(2) . . ?
Gd2 O25 Gd1 136.28(18) . . ?
P9 O26 Gd5 125.4(3) . . ?
P9 O26 Gd3 97.8(2) . . ?
Gd5 O26 Gd3 136.77(19) . . ?
P9 O27 Gd6 124.5(3) . . ?
P9 O27 Gd3 98.6(2) . . ?
Gd6 O27 Gd3 136.8(2) . . ?
P9 O28 Gd4 123.6(3) . . ?
P9 O28 Gd1 99.1(2) . . ?
Gd4 O28 Gd1 137.2(2) . . ?
C113 O29 Gd1 126.7(7) . . ?
C116 O30 Gd2 151.4(13) . . ?
O30 C116 N2 125.9(14) . . ?
O30 C116 H11R 116.8 . . ?
N2 C116 H11R 117.3 . . ?
C116 N2 C117 123.6(11) . . ?
C116 N2 C118 118.5(12) . . ?
C117 N2 C118 117.6(12) . . ?
N2 C117 H11A 109.5 . . ?
N2 C117 H11B 109.5 . . ?
H11A C117 H11B 109.5 . . ?
N2 C117 H11C 109.5 . . ?
H11A C117 H11C 109.5 . . ?
H11B C117 H11C 109.5 . . ?
N2 C118 H11D 109.5 . . ?
N2 C118 H11E 109.5 . . ?
H11D C118 H11E 109.5 . . ?
N2 C118 H11F 109.5 . . ?
H11D C118 H11F 109.5 . . ?
H11E C118 H11F 109.5 . . ?
C131 O30' Gd2 162.4(19) . . ?
O30' C131 N2' 129(3) . . ?
O30' C131 H13Q 115.3 . . ?
N2' C131 H13Q 115.2 . . ?
C131 N2' C132 122(2) . . ?
C131 N2' C133 119(2) . . ?
C132 N2' C133 118.0(15) . . ?
N2' C132 H13A 109.5 . . ?
N2' C132 H13B 109.5 . . ?
H13A C132 H13B 109.5 . . ?
N2' C132 H13C 109.5 . . ?
H13A C132 H13C 109.5 . . ?
H13B C132 H13C 109.5 . . ?
N2' C133 H13D 109.5 . . ?
N2' C133 H13E 109.5 . . ?
H13D C133 H13E 109.5 . . ?
N2' C133 H13F 109.5 . . ?
H13D C133 H13F 109.5 . . ?
H13E C133 H13F 109.5 . . ?
C119 O31 Gd3 130.1(5) . . ?
C122 O32 Gd4 164.6(16) . . ?
O32 C122 N4 134.2(18) . . ?
O32 C122 H12Y 112.6 . . ?
N4 C122 H12Y 113.2 . . ?
C122 N4 C123 124.7(16) . . ?
C122 N4 C124 118.9(14) . . ?
C123 N4 C124 116.2(14) . . ?
N4 C123 H12A 109.5 . . ?
N4 C123 H12B 109.5 . . ?
H12A C123 H12B 109.5 . . ?
N4 C123 H12C 109.5 . . ?
H12A C123 H12C 109.5 . . ?
H12B C123 H12C 109.5 . . ?
N4 C124 H12D 109.5 . . ?
N4 C124 H12E 109.5 . . ?
H12D C124 H12E 109.5 . . ?
N4 C124 H12F 109.5 . . ?
H12D C124 H12F 109.5 . . ?
H12E C124 H12F 109.5 . . ?
C134 O32' Gd4 133.8(13) . . ?
O32' C134 N4' 127(2) . . ?
O32' C134 H13R 115.9 . . ?
N4' C134 H13R 117.1 . . ?
C134 N4' C136 118(2) . . ?
C134 N4' C135 125(2) . . ?
C136 N4' C135 116.3(16) . . ?
N4' C135 H13G 109.5 . . ?
N4' C135 H13H 109.5 . . ?
H13G C135 H13H 109.5 . . ?
N4' C135 H13I 109.5 . . ?
H13G C135 H13I 109.5 . . ?
H13H C135 H13I 109.5 . . ?
N4' C136 H13J 109.5 . . ?
N4' C136 H13K 109.5 . . ?
H13J C136 H13K 109.5 . . ?
N4' C136 H13L 109.5 . . ?
H13J C136 H13L 109.5 . . ?
H13K C136 H13L 109.5 . . ?
C125 O33 Gd5 142.4(7) . . ?
C128 O34 Gd6 155.7(5) . . ?
C113 N1 C115 121.1(11) . . ?
C113 N1 C114 122.6(14) . . ?
C115 N1 C114 115.9(14) . . ?
C119 N3 C121 120.4(9) . . ?
C119 N3 C120 121.9(10) . . ?
C121 N3 C120 117.0(9) . . ?
C125 N5 C127 121.4(8) . . ?
C125 N5 C126 121.3(9) . . ?
C127 N5 C126 117.3(8) . . ?
C128 N6 C129 121.6(8) . . ?
C128 N6 C130 120.6(7) . . ?
C129 N6 C130 117.8(7) . . ?
C14 C1 C2 119.8(7) . . ?
C14 C1 P1 115.9(5) . . ?
C2 C1 P1 124.2(6) . . ?
C1 C2 C7 120.6(8) . . ?
C1 C2 C3 125.5(7) . . ?
C7 C2 C3 113.9(7) . . ?
C4 C3 C2 123.4(9) . . ?
C4 C3 H3A 118.3 . . ?
C2 C3 H3A 118.3 . . ?
C3 C4 C5 119.5(10) . . ?
C3 C4 H4A 120.2 . . ?
C5 C4 H4A 120.2 . . ?
C6 C5 C4 119.8(9) . . ?
C6 C5 H5A 120.1 . . ?
C4 C5 H5A 120.1 . . ?
C5 C6 C7 121.2(9) . . ?
C5 C6 H6A 119.4 . . ?
C7 C6 H6A 119.4 . . ?
C6 C7 C8 119.9(8) . . ?
C6 C7 C2 122.1(9) . . ?
C8 C7 C2 118.0(7) . . ?
C9 C8 C7 123.2(7) . . ?
C9 C8 H8A 118.4 . . ?
C7 C8 H8A 118.4 . . ?
C8 C9 C10 120.7(8) . . ?
C8 C9 C14 118.2(8) . . ?
C10 C9 C14 121.1(8) . . ?
C11 C10 C9 121.9(8) . . ?
C11 C10 H10A 119.0 . . ?
C9 C10 H10A 119.0 . . ?
C10 C11 C12 118.2(9) . . ?
C10 C11 H11G 120.9 . . ?
C12 C11 H11G 120.9 . . ?
C13 C12 C11 121.0(8) . . ?
C13 C12 H12G 119.5 . . ?
C11 C12 H12G 119.5 . . ?
C12 C13 C14 122.4(7) . . ?
C12 C13 H13M 118.8 . . ?
C14 C13 H13M 118.8 . . ?
C1 C14 C13 124.5(7) . . ?
C1 C14 C9 120.2(7) . . ?
C13 C14 C9 115.3(7) . . ?
C28 C15 C16 118.9(7) . . ?
C28 C15 P2 124.4(6) . . ?
C16 C15 P2 116.7(6) . . ?
C17 C16 C15 124.7(7) . . ?
C17 C16 C21 115.6(8) . . ?
C15 C16 C21 119.8(8) . . ?
C18 C17 C16 122.3(9) . . ?
C18 C17 H17A 118.8 . . ?
C16 C17 H17A 118.8 . . ?
C17 C18 C19 120.5(10) . . ?
C17 C18 H18A 119.7 . . ?
C19 C18 H18A 119.7 . . ?
C20 C19 C18 119.2(10) . . ?
C20 C19 H19A 120.4 . . ?
C18 C19 H19A 120.4 . . ?
C19 C20 C21 121.4(9) . . ?
C19 C20 H20A 119.3 . . ?
C21 C20 H20A 119.3 . . ?
C22 C21 C20 120.6(9) . . ?
C22 C21 C16 118.4(9) . . ?
C20 C21 C16 120.9(9) . . ?
C21 C22 C23 124.6(8) . . ?
C21 C22 H22A 117.7 . . ?
C23 C22 H22A 117.7 . . ?
C22 C23 C24 123.1(9) . . ?
C22 C23 C28 116.9(9) . . ?
C24 C23 C28 120.0(10) . . ?
C25 C24 C23 122.4(9) . . ?
C25 C24 H24A 118.8 . . ?
C23 C24 H24A 118.8 . . ?
C24 C25 C26 119.7(10) . . ?
C24 C25 H25A 120.2 . . ?
C26 C25 H25A 120.2 . . ?
C27 C26 C25 120.4(11) . . ?
C27 C26 H26A 119.8 . . ?
C25 C26 H26A 119.8 . . ?
C26 C27 C28 122.7(9) . . ?
C26 C27 H27A 118.6 . . ?
C28 C27 H27A 118.6 . . ?
C15 C28 C27 124.1(7) . . ?
C15 C28 C23 121.2(8) . . ?
C27 C28 C23 114.6(8) . . ?
C42 C29 C30 119.7(7) . . ?
C42 C29 P3 117.0(6) . . ?
C30 C29 P3 123.3(6) . . ?
C29 C30 C31 124.1(8) . . ?
C29 C30 C35 119.0(8) . . ?
C31 C30 C35 116.8(8) . . ?
C32 C31 C30 120.7(9) . . ?
C32 C31 H31A 119.7 . . ?
C30 C31 H31A 119.7 . . ?
C31 C32 C33 122.0(10) . . ?
C31 C32 H32A 119.0 . . ?
C33 C32 H32A 119.0 . . ?
C34 C33 C32 119.0(10) . . ?
C34 C33 H33A 120.5 . . ?
C32 C33 H33A 120.5 . . ?
C33 C34 C35 123.1(9) . . ?
C33 C34 H34A 118.4 . . ?
C35 C34 H34A 118.4 . . ?
C36 C35 C34 122.6(8) . . ?
C36 C35 C30 119.2(8) . . ?
C34 C35 C30 118.1(9) . . ?
C37 C36 C35 121.9(8) . . ?
C37 C36 H36A 119.1 . . ?
C35 C36 H36A 119.1 . . ?
C36 C37 C38 119.7(8) . . ?
C36 C37 C42 120.5(8) . . ?
C38 C37 C42 119.8(9) . . ?
C39 C38 C37 120.4(9) . . ?
C39 C38 H38A 119.8 . . ?
C37 C38 H38A 119.8 . . ?
C38 C39 C40 120.7(9) . . ?
C38 C39 H39A 119.7 . . ?
C40 C39 H39A 119.7 . . ?
C41 C40 C39 120.6(10) . . ?
C41 C40 H40A 119.7 . . ?
C39 C40 H40A 119.7 . . ?
C40 C41 C42 121.4(9) . . ?
C40 C41 H41A 119.3 . . ?
C42 C41 H41A 119.3 . . ?
C29 C42 C41 123.4(7) . . ?
C29 C42 C37 119.4(8) . . ?
C41 C42 C37 117.1(7) . . ?
C44 C43 C56 118.5(7) . . ?
C44 C43 P4 118.1(6) . . ?
C56 C43 P4 123.0(6) . . ?
C43 C44 C45 123.3(8) . . ?
C43 C44 C49 120.0(8) . . ?
C45 C44 C49 116.7(8) . . ?
C46 C45 C44 121.1(9) . . ?
C46 C45 H45A 119.4 . . ?
C44 C45 H45A 119.4 . . ?
C45 C46 C47 121.1(10) . . ?
C45 C46 H46A 119.5 . . ?
C47 C46 H46A 119.5 . . ?
C48 C47 C46 119.7(10) . . ?
C48 C47 H47A 120.2 . . ?
C46 C47 H47A 120.2 . . ?
C47 C48 C49 121.3(10) . . ?
C47 C48 H48A 119.4 . . ?
C49 C48 H48A 119.4 . . ?
C50 C49 C48 121.5(10) . . ?
C50 C49 C44 118.6(9) . . ?
C48 C49 C44 119.9(10) . . ?
C51 C50 C49 122.7(9) . . ?
C51 C50 H50A 118.6 . . ?
C49 C50 H50A 118.6 . . ?
C50 C51 C52 121.6(10) . . ?
C50 C51 C56 119.3(9) . . ?
C52 C51 C56 119.2(10) . . ?
C53 C52 C51 122.4(11) . . ?
C53 C52 H52A 118.8 . . ?
C51 C52 H52A 118.8 . . ?
C52 C53 C54 119.8(11) . . ?
C52 C53 H53A 120.1 . . ?
C54 C53 H53A 120.1 . . ?
C55 C54 C53 119.8(12) . . ?
C55 C54 H54A 120.1 . . ?
C53 C54 H54A 120.1 . . ?
C54 C55 C56 122.5(10) . . ?
C54 C55 H55A 118.8 . . ?
C56 C55 H55A 118.8 . . ?
C43 C56 C51 120.4(8) . . ?
C43 C56 C55 123.3(8) . . ?
C51 C56 C55 116.3(8) . . ?
C70 C57 C58 119.3(7) . . ?
C70 C57 P5 116.8(6) . . ?
C58 C57 P5 123.9(6) . . ?
C57 C58 C59 126.4(7) . . ?
C57 C58 C63 120.2(8) . . ?
C59 C58 C63 113.4(8) . . ?
C60 C59 C58 124.7(9) . . ?
C60 C59 H59A 117.6 . . ?
C58 C59 H59A 117.6 . . ?
C59 C60 C61 118.2(11) . . ?
C59 C60 H60A 120.9 . . ?
C61 C60 H60A 120.9 . . ?
C62 C61 C60 120.1(10) . . ?
C62 C61 H61A 120.0 . . ?
C60 C61 H61A 120.0 . . ?
C61 C62 C63 123.1(10) . . ?
C61 C62 H62A 118.5 . . ?
C63 C62 H62A 118.5 . . ?
C64 C63 C62 121.4(9) . . ?
C64 C63 C58 118.4(9) . . ?
C62 C63 C58 120.2(10) . . ?
C63 C64 C65 123.4(8) . . ?
C63 C64 H64A 118.3 . . ?
C65 C64 H64A 118.3 . . ?
C64 C65 C66 123.1(8) . . ?
C64 C65 C70 117.9(8) . . ?
C66 C65 C70 118.9(9) . . ?
C67 C66 C65 122.7(9) . . ?
C67 C66 H66A 118.7 . . ?
C65 C66 H66A 118.7 . . ?
C66 C67 C68 119.5(9) . . ?
C66 C67 H67A 120.3 . . ?
C68 C67 H67A 120.3 . . ?
C69 C68 C67 121.2(10) . . ?
C69 C68 H68A 119.4 . . ?
C67 C68 H68A 119.4 . . ?
C68 C69 C70 121.9(8) . . ?
C68 C69 H69A 119.1 . . ?
C70 C69 H69A 119.1 . . ?
C57 C70 C69 123.6(7) . . ?
C57 C70 C65 120.7(8) . . ?
C69 C70 C65 115.7(7) . . ?
C72 C71 C84 119.7(7) . . ?
C72 C71 P6 123.3(6) . . ?
C84 C71 P6 116.6(6) . . ?
C71 C72 C73 125.1(7) . . ?
C71 C72 C77 118.9(8) . . ?
C73 C72 C77 115.9(8) . . ?
C74 C73 C72 122.2(8) . . ?
C74 C73 H73A 118.9 . . ?
C72 C73 H73A 118.9 . . ?
C73 C74 C75 120.4(10) . . ?
C73 C74 H74A 119.8 . . ?
C75 C74 H74A 119.8 . . ?
C76 C75 C74 120.5(10) . . ?
C76 C75 H75A 119.8 . . ?
C74 C75 H75A 119.8 . . ?
C75 C76 C77 122.2(9) . . ?
C75 C76 H76A 118.9 . . ?
C77 C76 H76A 118.9 . . ?
C78 C77 C76 121.2(9) . . ?
C78 C77 C72 120.2(9) . . ?
C76 C77 C72 118.7(10) . . ?
C77 C78 C79 122.0(8) . . ?
C77 C78 H78A 119.0 . . ?
C79 C78 H78A 119.0 . . ?
C78 C79 C80 120.4(9) . . ?
C78 C79 C84 119.2(9) . . ?
C80 C79 C84 120.3(10) . . ?
C81 C80 C79 121.0(10) . . ?
C81 C80 H80A 119.5 . . ?
C79 C80 H80A 119.5 . . ?
C80 C81 C82 120.1(10) . . ?
C80 C81 H81A 119.9 . . ?
C82 C81 H81A 119.9 . . ?
C83 C82 C81 120.1(10) . . ?
C83 C82 H82A 119.9 . . ?
C81 C82 H82A 119.9 . . ?
C82 C83 C84 121.4(9) . . ?
C82 C83 H83A 119.3 . . ?
C84 C83 H83A 119.3 . . ?
C83 C84 C79 117.1(8) . . ?
C83 C84 C71 122.9(7) . . ?
C79 C84 C71 119.9(8) . . ?
C94 C85 C86 120.2(7) . . ?
C94 C85 P7 123.8(6) . . ?
C86 C85 P7 115.9(6) . . ?
C85 C86 C87 124.1(7) . . ?
C85 C86 C91 119.1(8) . . ?
C87 C86 C91 116.8(8) . . ?
C88 C87 C86 122.4(8) . . ?
C88 C87 H87A 118.8 . . ?
C86 C87 H87A 118.8 . . ?
C87 C88 C89 120.2(10) . . ?
C87 C88 H88A 119.9 . . ?
C89 C88 H88A 119.9 . . ?
C90 C89 C88 120.8(10) . . ?
C90 C89 H89A 119.6 . . ?
C88 C89 H89A 119.6 . . ?
C89 C90 C91 121.1(9) . . ?
C89 C90 H90A 119.5 . . ?
C91 C90 H90A 119.5 . . ?
C92 C91 C90 121.5(9) . . ?
C92 C91 C86 119.6(9) . . ?
C90 C91 C86 118.8(9) . . ?
C93 C92 C91 122.1(9) . . ?
C93 C92 H92A 118.9 . . ?
C91 C92 H92A 118.9 . . ?
C92 C93 C98 120.2(9) . . ?
C92 C93 C94 119.9(9) . . ?
C98 C93 C94 119.8(10) . . ?
C85 C94 C95 124.4(8) . . ?
C85 C94 C93 118.9(8) . . ?
C95 C94 C93 116.6(8) . . ?
C96 C95 C94 121.5(9) . . ?
C96 C95 H95A 119.3 . . ?
C94 C95 H95A 119.3 . . ?
C95 C96 C97 119.7(10) . . ?
C95 C96 H96A 120.2 . . ?
C97 C96 H96A 120.2 . . ?
C98 C97 C96 120.7(10) . . ?
C98 C97 H97A 119.6 . . ?
C96 C97 H97A 119.6 . . ?
C97 C98 C93 121.6(10) . . ?
C97 C98 H98A 119.2 . . ?
C93 C98 H98A 119.2 . . ?
C100 C99 C112 119.7(8) . . ?
C100 C99 P8 116.6(6) . . ?
C112 C99 P8 123.0(7) . . ?
C101 C100 C99 122.9(8) . . ?
C101 C100 C105 118.9(10) . . ?
C99 C100 C105 118.2(9) . . ?
C102 C101 C100 120.8(9) . . ?
C102 C101 H10B 119.6 . . ?
C100 C101 H10B 119.6 . . ?
C101 C102 C103 119.9(12) . . ?
C101 C102 H10C 120.0 . . ?
C103 C102 H10C 120.0 . . ?
C104 C103 C102 121.0(12) . . ?
C104 C103 H10D 119.5 . . ?
C102 C103 H10D 119.5 . . ?
C103 C104 C105 120.9(11) . . ?
C103 C104 H10E 119.5 . . ?
C105 C104 H10E 119.5 . . ?
C106 C105 C104 120.0(11) . . ?
C106 C105 C100 121.7(11) . . ?
C104 C105 C100 118.2(12) . . ?
C105 C106 C107 121.7(10) . . ?
C105 C106 H10F 119.2 . . ?
C107 C106 H10F 119.2 . . ?
C106 C107 C112 119.2(11) . . ?
C106 C107 C108 121.1(13) . . ?
C112 C107 C108 119.7(14) . . ?
C109 C108 C107 121.9(15) . . ?
C109 C108 H10G 119.1 . . ?
C107 C108 H10G 119.1 . . ?
C108 C109 C110 119.8(14) . . ?
C108 C109 H10H 120.1 . . ?
C110 C109 H10H 120.1 . . ?
C111 C110 C109 119.9(17) . . ?
C111 C110 H11H 120.0 . . ?
C109 C110 H11H 120.0 . . ?
C110 C111 C112 123.7(14) . . ?
C110 C111 H11I 118.2 . . ?
C112 C111 H11I 118.2 . . ?
C111 C112 C107 114.7(10) . . ?
C111 C112 C99 126.0(9) . . ?
C107 C112 C99 119.3(11) . . ?
O29 C113 N1 125.1(12) . . ?
O29 C113 H11J 117.4 . . ?
N1 C113 H11J 117.4 . . ?
N1 C114 H11K 109.5 . . ?
N1 C114 H11L 109.5 . . ?
H11K C114 H11L 109.5 . . ?
N1 C114 H11M 109.5 . . ?
H11K C114 H11M 109.5 . . ?
H11L C114 H11M 109.5 . . ?
N1 C115 H11N 109.5 . . ?
N1 C115 H11O 109.5 . . ?
H11N C115 H11O 109.5 . . ?
N1 C115 H11P 109.5 . . ?
H11N C115 H11P 109.5 . . ?
H11O C115 H11P 109.5 . . ?
O31 C119 N3 125.3(9) . . ?
O31 C119 H11Q 117.4 . . ?
N3 C119 H11Q 117.4 . . ?
N3 C120 H12H 109.5 . . ?
N3 C120 H12I 109.5 . . ?
H12H C120 H12I 109.5 . . ?
N3 C120 H12J 109.5 . . ?
H12H C120 H12J 109.5 . . ?
H12I C120 H12J 109.5 . . ?
N3 C121 H12K 109.5 . . ?
N3 C121 H12L 109.5 . . ?
H12K C121 H12L 109.5 . . ?
N3 C121 H12M 109.5 . . ?
H12K C121 H12M 109.5 . . ?
H12L C121 H12M 109.5 . . ?
O33 C125 N5 123.4(9) . . ?
O33 C125 H12N 118.3 . . ?
N5 C125 H12N 118.3 . . ?
N5 C126 H12O 109.5 . . ?
N5 C126 H12P 109.5 . . ?
H12O C126 H12P 109.5 . . ?
N5 C126 H12Q 109.5 . . ?
H12O C126 H12Q 109.5 . . ?
H12P C126 H12Q 109.5 . . ?
N5 C127 H12R 109.5 . . ?
N5 C127 H12S 109.5 . . ?
H12R C127 H12S 109.5 . . ?
N5 C127 H12T 109.5 . . ?
H12R C127 H12T 109.5 . . ?
H12S C127 H12T 109.5 . . ?
O34 C128 N6 124.7(8) . . ?
O34 C128 H12U 117.6 . . ?
N6 C128 H12U 117.6 . . ?
N6 C129 H12V 109.5 . . ?
N6 C129 H12W 109.5 . . ?
H12V C129 H12W 109.5 . . ?
N6 C129 H12X 109.5 . . ?
H12V C129 H12X 109.5 . . ?
H12W C129 H12X 109.5 . . ?
N6 C130 H13N 109.5 . . ?
N6 C130 H13O 109.5 . . ?
H13N C130 H13O 109.5 . . ?
N6 C130 H13P 109.5 . . ?
H13N C130 H13P 109.5 . . ?
H13O C130 H13P 109.5 . . ?

loop_
_geom_bond_atom_site_label_1
_geom_bond_atom_site_label_2
_geom_bond_distance
_geom_bond_site_symmetry_2
_geom_bond_publ_flag
Gd1 O1 2.278(5) . ?
Gd1 O4 2.291(5) . ?
Gd1 O22 2.300(5) . ?
Gd1 O19 2.343(5) . ?
Gd1 O29 2.372(5) . ?
Gd1 O28 2.471(4) . ?
Gd1 O25 2.512(5) . ?
Gd2 O7 2.248(5) . ?
Gd2 O2 2.259(5) . ?
Gd2 O5 2.288(5) . ?
Gd2 O10 2.292(5) . ?
Gd2 O30' 2.326(8) . ?
Gd2 O30 2.337(8) . ?
Gd2 O25 2.392(4) . ?
Gd3 O13 2.274(5) . ?
Gd3 O11 2.280(5) . ?
Gd3 O8 2.298(5) . ?
Gd3 O16 2.330(5) . ?
Gd3 O31 2.389(5) . ?
Gd3 O27 2.488(4) . ?
Gd3 O26 2.508(5) . ?
Gd4 O17 2.235(5) . ?
Gd4 O14 2.257(5) . ?
Gd4 O20 2.279(5) . ?
Gd4 O23 2.288(5) . ?
Gd4 O32' 2.324(7) . ?
Gd4 O32 2.327(8) . ?
Gd4 O28 2.367(4) . ?
Gd5 O21 2.249(5) . ?
Gd5 O15 2.251(5) . ?
Gd5 O3 2.278(4) . ?
Gd5 O9 2.283(5) . ?
Gd5 O33 2.330(6) . ?
Gd5 O26 2.397(4) . ?
Gd6 O6 2.262(5) . ?
Gd6 O24 2.265(5) . ?
Gd6 O12 2.289(5) . ?
Gd6 O18 2.291(4) . ?
Gd6 O34 2.293(5) . ?
Gd6 O27 2.355(4) . ?
P1 O1 1.521(5) . ?
P1 O2 1.527(5) . ?
P1 O3 1.530(5) . ?
P1 C1 1.861(7) . ?
P2 O6 1.512(5) . ?
P2 O4 1.527(6) . ?
P2 O5 1.529(6) . ?
P2 C15 1.845(7) . ?
P3 O8 1.513(5) . ?
P3 O7 1.517(5) . ?
P3 O9 1.522(6) . ?
P3 C29 1.843(8) . ?
P4 O10 1.514(5) . ?
P4 O11 1.519(5) . ?
P4 O12 1.520(5) . ?
P4 C43 1.831(8) . ?
P5 O13 1.519(5) . ?
P5 O15 1.519(5) . ?
P5 O14 1.531(5) . ?
P5 C57 1.827(7) . ?
P6 O16 1.513(6) . ?
P6 O17 1.514(6) . ?
P6 O18 1.532(5) . ?
P6 C71 1.857(7) . ?
P7 O21 1.513(6) . ?
P7 O19 1.514(6) . ?
P7 O20 1.516(5) . ?
P7 C85 1.845(8) . ?
P8 O22 1.514(5) . ?
P8 O24 1.522(6) . ?
P8 O23 1.523(5) . ?
P8 C99 1.829(8) . ?
P9 O25 1.517(4) . ?
P9 O27 1.529(5) . ?
P9 O26 1.531(5) . ?
P9 O28 1.533(5) . ?
O29 C113 1.221(12) . ?
O30 C116 1.164(15) . ?
C116 N2 1.360(16) . ?
C116 H11R 0.9600 . ?
N2 C117 1.423(12) . ?
N2 C118 1.433(12) . ?
C117 H11A 0.9800 . ?
C117 H11B 0.9800 . ?
C117 H11C 0.9800 . ?
C118 H11D 0.9800 . ?
C118 H11E 0.9800 . ?
C118 H11F 0.9800 . ?
O30' C131 1.170(17) . ?
C131 N2' 1.358(17) . ?
C131 H13Q 0.9602 . ?
N2' C132 1.423(13) . ?
N2' C133 1.424(13) . ?
C132 H13A 0.9800 . ?
C132 H13B 0.9800 . ?
C132 H13C 0.9800 . ?
C133 H13D 0.9800 . ?
C133 H13E 0.9800 . ?
C133 H13F 0.9800 . ?
O31 C119 1.220(11) . ?
O32 C122 1.189(14) . ?
C122 N4 1.298(16) . ?
C122 H12Y 0.9600 . ?
N4 C123 1.456(12) . ?
N4 C124 1.464(13) . ?
C123 H12A 0.9800 . ?
C123 H12B 0.9800 . ?
C123 H12C 0.9800 . ?
C124 H12D 0.9800 . ?
C124 H12E 0.9800 . ?
C124 H12F 0.9800 . ?
O32' C134 1.186(15) . ?
C134 N4' 1.300(17) . ?
C134 H13R 0.9599 . ?
N4' C136 1.457(13) . ?
N4' C135 1.460(14) . ?
C135 H13G 0.9800 . ?
C135 H13H 0.9800 . ?
C135 H13I 0.9800 . ?
C136 H13J 0.9800 . ?
C136 H13K 0.9800 . ?
C136 H13L 0.9800 . ?
O33 C125 1.268(12) . ?
O34 C128 1.242(9) . ?
N1 C113 1.325(14) . ?
N1 C115 1.452(14) . ?
N1 C114 1.48(2) . ?
N3 C119 1.316(12) . ?
N3 C121 1.436(12) . ?
N3 C120 1.485(17) . ?
N5 C125 1.312(11) . ?
N5 C127 1.448(11) . ?
N5 C126 1.478(12) . ?
N6 C128 1.301(10) . ?
N6 C129 1.450(11) . ?
N6 C130 1.474(12) . ?
C1 C14 1.407(11) . ?
C1 C2 1.409(10) . ?
C2 C7 1.420(11) . ?
C2 C3 1.450(13) . ?
C3 C4 1.346(12) . ?
C3 H3A 0.9500 . ?
C4 C5 1.430(14) . ?
C4 H4A 0.9500 . ?
C5 C6 1.336(14) . ?
C5 H5A 0.9500 . ?
C6 C7 1.402(12) . ?
C6 H6A 0.9500 . ?
C7 C8 1.405(13) . ?
C8 C9 1.382(12) . ?
C8 H8A 0.9500 . ?
C9 C10 1.387(13) . ?
C9 C14 1.435(10) . ?
C10 C11 1.364(13) . ?
C10 H10A 0.9500 . ?
C11 C12 1.420(12) . ?
C11 H11G 0.9500 . ?
C12 C13 1.353(11) . ?
C12 H12G 0.9500 . ?
C13 C14 1.427(10) . ?
C13 H13M 0.9500 . ?
C15 C28 1.411(11) . ?
C15 C16 1.422(11) . ?
C16 C17 1.420(12) . ?
C16 C21 1.449(11) . ?
C17 C18 1.361(13) . ?
C17 H17A 0.9500 . ?
C18 C19 1.425(14) . ?
C18 H18A 0.9500 . ?
C19 C20 1.356(15) . ?
C19 H19A 0.9500 . ?
C20 C21 1.392(14) . ?
C20 H20A 0.9500 . ?
C21 C22 1.370(14) . ?
C22 C23 1.387(14) . ?
C22 H22A 0.9500 . ?
C23 C24 1.413(14) . ?
C23 C28 1.446(11) . ?
C24 C25 1.323(16) . ?
C24 H24A 0.9500 . ?
C25 C26 1.413(14) . ?
C25 H25A 0.9500 . ?
C26 C27 1.357(13) . ?
C26 H26A 0.9500 . ?
C27 C28 1.437(13) . ?
C27 H27A 0.9500 . ?
C29 C42 1.419(10) . ?
C29 C30 1.423(12) . ?
C30 C31 1.432(12) . ?
C30 C35 1.455(11) . ?
C31 C32 1.367(12) . ?
C31 H31A 0.9500 . ?
C32 C33 1.407(14) . ?
C32 H32A 0.9500 . ?
C33 C34 1.326(14) . ?
C33 H33A 0.9500 . ?
C34 C35 1.426(13) . ?
C34 H34A 0.9500 . ?
C35 C36 1.394(13) . ?
C36 C37 1.373(13) . ?
C36 H36A 0.9500 . ?
C37 C38 1.424(12) . ?
C37 C42 1.432(11) . ?
C38 C39 1.368(15) . ?
C38 H38A 0.9500 . ?
C39 C40 1.390(14) . ?
C39 H39A 0.9500 . ?
C40 C41 1.378(11) . ?
C40 H40A 0.9500 . ?
C41 C42 1.424(12) . ?
C41 H41A 0.9500 . ?
C43 C44 1.400(11) . ?
C43 C56 1.422(11) . ?
C44 C45 1.439(12) . ?
C44 C49 1.451(12) . ?
C45 C46 1.366(13) . ?
C45 H45A 0.9500 . ?
C46 C47 1.433(15) . ?
C46 H46A 0.9500 . ?
C47 C48 1.350(15) . ?
C47 H47A 0.9500 . ?
C48 C49 1.425(14) . ?
C48 H48A 0.9500 . ?
C49 C50 1.382(14) . ?
C50 C51 1.360(14) . ?
C50 H50A 0.9500 . ?
C51 C52 1.414(14) . ?
C51 C56 1.429(12) . ?
C52 C53 1.349(18) . ?
C52 H52A 0.9500 . ?
C53 C54 1.401(17) . ?
C53 H53A 0.9500 . ?
C54 C55 1.373(13) . ?
C54 H54A 0.9500 . ?
C55 C56 1.431(13) . ?
C55 H55A 0.9500 . ?
C57 C70 1.403(11) . ?
C57 C58 1.412(12) . ?
C58 C59 1.434(13) . ?
C58 C63 1.450(11) . ?
C59 C60 1.366(13) . ?
C59 H59A 0.9500 . ?
C60 C61 1.423(15) . ?
C60 H60A 0.9500 . ?
C61 C62 1.315(16) . ?
C61 H61A 0.9500 . ?
C62 C63 1.407(14) . ?
C62 H62A 0.9500 . ?
C63 C64 1.373(14) . ?
C64 C65 1.394(14) . ?
C64 H64A 0.9500 . ?
C65 C66 1.435(13) . ?
C65 C70 1.444(10) . ?
C66 C67 1.312(15) . ?
C66 H66A 0.9500 . ?
C67 C68 1.400(13) . ?
C67 H67A 0.9500 . ?
C68 C69 1.370(12) . ?
C68 H68A 0.9500 . ?
C69 C70 1.422(12) . ?
C69 H69A 0.9500 . ?
C71 C72 1.404(12) . ?
C71 C84 1.429(12) . ?
C72 C73 1.425(13) . ?
C72 C77 1.457(11) . ?
C73 C74 1.365(12) . ?
C73 H73A 0.9500 . ?
C74 C75 1.415(13) . ?
C74 H74A 0.9500 . ?
C75 C76 1.309(15) . ?
C75 H75A 0.9500 . ?
C76 C77 1.438(14) . ?
C76 H76A 0.9500 . ?
C77 C78 1.361(14) . ?
C78 C79 1.397(14) . ?
C78 H78A 0.9500 . ?
C79 C80 1.416(14) . ?
C79 C84 1.425(11) . ?
C80 C81 1.340(16) . ?
C80 H80A 0.9500 . ?
C81 C82 1.427(15) . ?
C81 H81A 0.9500 . ?
C82 C83 1.370(12) . ?
C82 H82A 0.9500 . ?
C83 C84 1.421(13) . ?
C83 H83A 0.9500 . ?
C85 C94 1.415(11) . ?
C85 C86 1.417(11) . ?
C86 C87 1.433(12) . ?
C86 C91 1.447(12) . ?
C87 C88 1.350(11) . ?
C87 H87A 0.9500 . ?
C88 C89 1.422(13) . ?
C88 H88A 0.9500 . ?
C89 C90 1.340(14) . ?
C89 H89A 0.9500 . ?
C90 C91 1.440(13) . ?
C90 H90A 0.9500 . ?
C91 C92 1.383(14) . ?
C92 C93 1.373(13) . ?
C92 H92A 0.9500 . ?
C93 C98 1.416(14) . ?
C93 C94 1.450(12) . ?
C94 C95 1.435(12) . ?
C95 C96 1.371(12) . ?
C95 H95A 0.9500 . ?
C96 C97 1.441(14) . ?
C96 H96A 0.9500 . ?
C97 C98 1.325(15) . ?
C97 H97A 0.9500 . ?
C98 H98A 0.9500 . ?
C99 C100 1.427(13) . ?
C99 C112 1.432(12) . ?
C100 C101 1.412(13) . ?
C100 C105 1.446(12) . ?
C101 C102 1.381(13) . ?
C101 H10B 0.9500 . ?
C102 C103 1.415(17) . ?
C102 H10C 0.9500 . ?
C103 C104 1.358(19) . ?
C103 H10D 0.9500 . ?
C104 C105 1.429(18) . ?
C104 H10E 0.9500 . ?
C105 C106 1.334(16) . ?
C106 C107 1.420(18) . ?
C106 H10F 0.9500 . ?
C107 C112 1.431(14) . ?
C107 C108 1.432(19) . ?
C108 C109 1.31(2) . ?
C108 H10G 0.9500 . ?
C109 C110 1.40(2) . ?
C109 H10H 0.9500 . ?
C110 C111 1.354(15) . ?
C110 H11H 0.9500 . ?
C111 C112 1.407(15) . ?
C111 H11I 0.9500 . ?
C113 H11J 0.9500 . ?
C114 H11K 0.9800 . ?
C114 H11L 0.9800 . ?
C114 H11M 0.9800 . ?
C115 H11N 0.9800 . ?
C115 H11O 0.9800 . ?
C115 H11P 0.9800 . ?
C119 H11Q 0.9500 . ?
C120 H12H 0.9800 . ?
C120 H12I 0.9800 . ?
C120 H12J 0.9800 . ?
C121 H12K 0.9800 . ?
C121 H12L 0.9800 . ?
C121 H12M 0.9800 . ?
C125 H12N 0.9500 . ?
C126 H12O 0.9800 . ?
C126 H12P 0.9800 . ?
C126 H12Q 0.9800 . ?
C127 H12R 0.9800 . ?
C127 H12S 0.9800 . ?
C127 H12T 0.9800 . ?
C128 H12U 0.9500 . ?
C129 H12V 0.9800 . ?
C129 H12W 0.9800 . ?
C129 H12X 0.9800 . ?
C130 H13N 0.9800 . ?
C130 H13O 0.9800 . ?
C130 H13P 0.9800 . ?

loop_
_platon_squeeze_void_nr
_platon_squeeze_void_average_x
_platon_squeeze_void_average_y
_platon_squeeze_void_average_z
_platon_squeeze_void_volume
_platon_squeeze_void_count_electrons
_platon_squeeze_void_content
1 0.000 0.500 0.500 370 82 ' '
2 0.024 0.106 0.112 14 0 ' '
3 0.125 0.903 0.611 7 0 ' '
4 0.500 1.000 1.000 398 75 ' '
5 0.424 0.601 0.904 16 2 ' '
6 0.576 0.399 0.096 16 2 ' '
7 0.875 0.097 0.389 7 0 ' '
8 0.976 0.894 0.888 14 0 ' '
